data_4123395
loop_
_publ_author_name
'Mori, Hirotaka'
'Tanaka, Takayuki'
'Lee, Sangsu'
'Lim, Jong Min'
'Kim, Dongho'
'Osuka, Atsuhiro'

_publ_section_title
;
 meso-meso Linked Porphyrin-[26]Hexaphyrin-Porphyrin Hybrid Arrays and
 Their Triply Linked Tapes Exhibiting Strong Absorption Bands in the NIR
 Region.
;
_journal_issue 5
_journal_name_full 'Journal of the American Chemical Society'
_journal_page_first 2097
_journal_page_last 2106
_journal_paper_doi 10.1021/ja5130034
_journal_volume 137
_journal_year 2015
_chemical_formula_moiety 'C178 H156 F20 N14 Ni2'
_chemical_formula_sum 'C178 H156 F20 N14 Ni2'
_chemical_formula_weight 2988.55
_chemical_name_systematic
; 
 ? 
;
_space_group_IT_number 2
_symmetry_cell_setting triclinic
_symmetry_Int_Tables_number 2
_symmetry_space_group_name_Hall '-P 1'
_symmetry_space_group_name_H-M 'P -1'
_atom_sites_solution_hydrogens geom
_atom_sites_solution_primary direct
_atom_sites_solution_secondary difmap
_audit_creation_method SHELXL-97
_cell_angle_alpha 77.33(2)
_cell_angle_beta 75.06(3)
_cell_angle_gamma 71.62(3)
_cell_formula_units_Z 1
_cell_length_a 14.4663(14)
_cell_length_b 20.885(2)
_cell_length_c 22.059(2)
_cell_measurement_reflns_used 5801
_cell_measurement_temperature 93(2)
_cell_measurement_theta_max 68.2
_cell_measurement_theta_min 25.7
_cell_volume 6041.2(16)
_computing_structure_refinement 'SHELXL-97 (Sheldrick, 1997)'
_computing_structure_solution 'SHELXS-97 (Sheldrick, 1990)'
_diffrn_ambient_temperature 93(2)
_diffrn_detector_area_resol_mean 5.8140
_diffrn_measured_fraction_theta_full 0.954
_diffrn_measured_fraction_theta_max 0.954
_diffrn_measurement_device_type 'Rigaku XtaLAB P200'
_diffrn_measurement_method \w
_diffrn_radiation_monochromator graphite
_diffrn_radiation_source 'fine-focus sealed tube'
_diffrn_radiation_type CuK\a
_diffrn_radiation_wavelength 1.54187
_diffrn_reflns_av_R_equivalents 0.0753
_diffrn_reflns_av_sigmaI/netI 0.0705
_diffrn_reflns_limit_h_max 16
_diffrn_reflns_limit_h_min -16
_diffrn_reflns_limit_k_max 24
_diffrn_reflns_limit_k_min -24
_diffrn_reflns_limit_l_max 25
_diffrn_reflns_limit_l_min -25
_diffrn_reflns_number 66328
_diffrn_reflns_theta_full 62.50
_diffrn_reflns_theta_max 62.50
_diffrn_reflns_theta_min 6.59
_exptl_absorpt_coefficient_mu 0.629
_exptl_absorpt_correction_T_max 0.9692
_exptl_absorpt_correction_T_min 0.7870
_exptl_absorpt_correction_type multi-scan
_exptl_absorpt_process_details 'REQAB (Rigaku, 1998)'
_exptl_crystal_colour violet
_exptl_crystal_density_diffrn 0.821
_exptl_crystal_density_method 'not measured'
_exptl_crystal_description prism
_exptl_crystal_F_000 1558
_exptl_crystal_size_max 0.40
_exptl_crystal_size_mid 0.20
_exptl_crystal_size_min 0.05
_platon_squeeze_details
;
;
_refine_diff_density_max 1.113
_refine_diff_density_min -0.511
_refine_diff_density_rms 0.087
_refine_ls_extinction_method none
_refine_ls_goodness_of_fit_ref 1.002
_refine_ls_hydrogen_treatment constr
_refine_ls_matrix_type full
_refine_ls_number_parameters 1187
_refine_ls_number_reflns 18400
_refine_ls_number_restraints 456
_refine_ls_restrained_S_all 0.999
_refine_ls_R_factor_all 0.1173
_refine_ls_R_factor_gt 0.1076
_refine_ls_shift/su_max 0.001
_refine_ls_shift/su_mean 0.000
_refine_ls_structure_factor_coef Fsqd
_refine_ls_weighting_details 'calc w=1/[\s^2^(Fo^2^)+(0.3000P)^2^+0.0000P] where P=(Fo^2^+2Fc^2^)/3'
_refine_ls_weighting_scheme calc
_refine_ls_wR_factor_gt 0.3208
_refine_ls_wR_factor_ref 0.3430
_reflns_number_gt 14956
_reflns_number_total 18400
_reflns_threshold_expression >2sigma(I)
_cod_data_source_file ja5130034_si_004.cif
_cod_data_source_block 40217hm
_cod_depositor_comments 'Adding full bibliography for 4123391--4123395.cif.'
_cod_original_cell_volume 6041.2(10)
_cod_database_code 4123395

loop_
_symmetry_equiv_pos_as_xyz
'x, y, z'
'-x, -y, -z'

loop_
_atom_site_label
_atom_site_type_symbol
_atom_site_fract_x
_atom_site_fract_y
_atom_site_fract_z
_atom_site_U_iso_or_equiv
_atom_site_adp_type
_atom_site_occupancy
_atom_site_symmetry_multiplicity
_atom_site_calc_flag
_atom_site_refinement_flags
_atom_site_disorder_assembly
_atom_site_disorder_group
C42 C 0.40977(18) -0.06821(19) 0.93029(13) 0.0794(15) Uani 1 1 d G A .
C43 C 0.4694(2) -0.02692(19) 0.92889(13) 0.0835(15) Uani 1 1 d G . .
C44 C 0.5645(2) -0.0561(3) 0.94136(15) 0.112(3) Uani 1 1 d G . .
C45 C 0.59992(18) -0.1266(3) 0.95524(16) 0.115(3) Uani 1 1 d G . .
C46 C 0.5403(3) -0.1679(2) 0.95664(18) 0.123(3) Uani 1 1 d G . .
C47 C 0.4452(2) -0.13872(18) 0.94416(16) 0.105(2) Uani 1 1 d G . .
F6 F 0.3933(2) -0.18009(18) 0.94495(15) 0.1022(11) Uani 1 1 d . . .
F7 F 0.5751(3) -0.2357(3) 0.97103(18) 0.1394(18) Uani 1 1 d . . .
F8 F 0.6921(2) -0.1535(3) 0.96803(16) 0.156(2) Uani 1 1 d . . .
F9 F 0.6224(3) -0.0173(3) 0.93982(13) 0.1289(16) Uani 1 1 d . . .
F10 F 0.4357(2) 0.0406(2) 0.91923(11) 0.0981(11) Uani 1 1 d . . .
C36 C -0.2682(2) 0.1340(2) 0.85242(17) 0.0615(14) Uani 0.741(5) 1 d PGU A 1
C37 C -0.2935(3) 0.0828(2) 0.8347(2) 0.067(2) Uani 0.741(5) 1 d PGU A 1
C38 C -0.3873(4) 0.0952(3) 0.82195(19) 0.0762(18) Uani 0.741(5) 1 d PGU A 1
C39 C -0.4558(3) 0.1587(3) 0.8269(2) 0.090(2) Uani 0.741(5) 1 d PGU A 1
C40 C -0.4304(3) 0.2099(2) 0.8445(3) 0.100(3) Uani 0.741(5) 1 d PGU A 1
C41 C -0.3366(4) 0.1975(2) 0.8573(2) 0.0804(19) Uani 0.741(5) 1 d PGU A 1
F1 F -0.2305(3) 0.0238(2) 0.82880(15) 0.0706(10) Uani 0.741(5) 1 d P A 1
F2 F -0.4104(3) 0.0470(3) 0.80375(15) 0.0938(15) Uani 0.741(5) 1 d P A 1
F3 F -0.5463(3) 0.1679(4) 0.8149(2) 0.131(2) Uani 0.741(5) 1 d P A 1
F4 F -0.4957(5) 0.2714(5) 0.8511(5) 0.186(4) Uani 0.741(5) 1 d P A 1
F5 F -0.3166(4) 0.2458(3) 0.8758(3) 0.115(2) Uani 0.741(5) 1 d P A 1
C36A C -0.2896(8) 0.1814(6) 0.8661(6) 0.091(6) Uani 0.259(5) 1 d PGDU A 2
C37A C -0.3409(9) 0.2441(6) 0.8861(5) 0.097(8) Uani 0.259(5) 1 d PGDU A 2
C38A C -0.4371(9) 0.2760(5) 0.8764(5) 0.093(5) Uani 0.259(5) 1 d PGDU A 2
C39A C -0.4820(8) 0.2452(6) 0.8467(5) 0.092(6) Uani 0.259(5) 1 d PGDU A 2
C40A C -0.4307(8) 0.1825(6) 0.8267(5) 0.091(6) Uani 0.259(5) 1 d PGDU A 2
C41A C -0.3345(8) 0.1506(5) 0.8364(5) 0.075(4) Uani 0.259(5) 1 d PGDU A 2
F1A F -0.2857(11) 0.0904(8) 0.8181(7) 0.088(5) Uani 0.259(5) 1 d PDU A 2
F2A F -0.4730(15) 0.1518(9) 0.7991(8) 0.134(7) Uani 0.259(5) 1 d PDU A 2
F3A F -0.5745(14) 0.2769(9) 0.8365(8) 0.149(7) Uani 0.259(5) 1 d PDU A 2
F4A F -0.4861(10) 0.3351(7) 0.8955(7) 0.120(5) Uani 0.259(5) 1 d PDU A 2
F5A F -0.3014(11) 0.2747(7) 0.9147(7) 0.117(5) Uani 0.259(5) 1 d PDU A 2
C1 C -0.2286(3) 0.0513(2) 1.03043(16) 0.0575(9) Uani 1 1 d . . .
C2 C -0.1256(3) 0.04778(17) 1.02965(14) 0.0457(7) Uani 1 1 d . . .
H1 H -0.0921 0.0307 1.0641 0.055 Uiso 1 1 calc R . .
C3 C -0.0876(3) 0.07395(17) 0.96936(14) 0.0459(7) Uani 1 1 d . . .
H2 H -0.0226 0.0796 0.9535 0.055 Uiso 1 1 calc R . .
C4 C -0.1658(3) 0.0911(2) 0.93512(15) 0.0617(10) Uani 1 1 d . A .
C5 C -0.1684(3) 0.1216(3) 0.87022(17) 0.0720(12) Uani 1 1 d . . .
C6 C -0.0896(3) 0.1341(2) 0.82349(15) 0.0588(9) Uani 1 1 d . A .
C7 C -0.1054(3) 0.1776(2) 0.76166(15) 0.0618(10) Uani 1 1 d . . .
H3 H -0.1670 0.1985 0.7485 0.074 Uiso 1 1 calc R A .
C8 C -0.0130(3) 0.18119(17) 0.72761(13) 0.0486(8) Uani 1 1 d . A .
H4 H 0.0023 0.2062 0.6866 0.058 Uiso 1 1 calc R . .
C9 C 0.0568(2) 0.13877(15) 0.76728(13) 0.0408(7) Uani 1 1 d . . .
C10 C 0.1608(2) 0.12407(14) 0.74676(12) 0.0373(6) Uani 1 1 d . A .
C11 C 0.2284(3) 0.07807(15) 0.78100(13) 0.0417(7) Uani 1 1 d . . .
C12 C 0.3344(3) 0.05615(16) 0.76071(14) 0.0468(7) Uani 1 1 d . A .
H5 H 0.3708 0.0708 0.7204 0.056 Uiso 1 1 calc R . .
C13 C 0.3747(3) 0.01147(19) 0.80752(14) 0.0487(8) Uani 1 1 d . . .
H6 H 0.4434 -0.0107 0.8061 0.058 Uiso 1 1 calc R A .
C14 C 0.2931(3) 0.00385(18) 0.86046(14) 0.0481(8) Uani 1 1 d . A .
C15 C 0.3034(3) -0.0359(2) 0.91957(15) 0.0575(9) Uani 1 1 d . . .
C16 C 0.2322(2) 0.11590(13) 0.53149(12) 0.0340(6) Uani 1 1 d . A .
C17 C 0.2083(2) 0.05664(14) 0.57105(13) 0.0400(7) Uani 1 1 d . . .
H7 H 0.2071 0.0169 0.5573 0.048 Uiso 1 1 calc R . .
C18 C 0.1878(3) 0.06813(15) 0.63123(14) 0.0423(7) Uani 1 1 d . . .
H8 H 0.1666 0.0387 0.6680 0.051 Uiso 1 1 calc R . .
C19 C 0.2038(2) 0.13244(14) 0.62996(13) 0.0381(6) Uani 1 1 d . A .
C20 C 0.2026(2) 0.15873(14) 0.68272(12) 0.0368(6) Uani 1 1 d . . .
C21 C 0.2434(2) 0.21139(13) 0.67830(12) 0.0334(6) Uani 1 1 d . A .
C22 C 0.2645(2) 0.23025(13) 0.73153(12) 0.0376(6) Uani 1 1 d . . .
H9 H 0.2434 0.2143 0.7752 0.045 Uiso 1 1 calc R A .
C23 C 0.3200(2) 0.27486(14) 0.70763(13) 0.0382(6) Uani 1 1 d . A .
H10 H 0.3487 0.2941 0.7309 0.046 Uiso 1 1 calc R . .
C24 C 0.3270(2) 0.28762(13) 0.63954(13) 0.0351(6) Uani 1 1 d . . .
C25 C 0.3670(2) 0.33761(13) 0.59868(13) 0.0371(6) Uani 1 1 d . A .
C26 C 0.3489(2) 0.35972(13) 0.53807(13) 0.0343(6) Uani 1 1 d . . .
C27 C 0.3653(3) 0.42200(15) 0.49860(15) 0.0433(7) Uani 1 1 d . A .
H11 H 0.4005 0.4499 0.5062 0.052 Uiso 1 1 calc R . .
C28 C 0.3210(3) 0.43290(15) 0.44886(14) 0.0477(8) Uani 1 1 d . . .
H12 H 0.3165 0.4713 0.4163 0.057 Uiso 1 1 calc R A .
C29 C 0.2823(2) 0.37650(13) 0.45389(13) 0.0378(6) Uani 1 1 d . A .
C30 C 0.2425(2) 0.36587(13) 0.40780(12) 0.0358(6) Uani 1 1 d . . .
C31 C 0.2313(2) 0.30142(13) 0.40684(13) 0.0353(6) Uani 1 1 d . A .
C32 C 0.2169(3) 0.28142(15) 0.35282(14) 0.0419(7) Uani 1 1 d . . .
H13 H 0.2035 0.3102 0.3145 0.050 Uiso 1 1 calc R A .
C33 C 0.2259(3) 0.21359(14) 0.36661(13) 0.0405(7) Uani 1 1 d . A .
H14 H 0.2233 0.1853 0.3390 0.049 Uiso 1 1 calc R . .
C34 C 0.2403(2) 0.19224(13) 0.43122(12) 0.0325(6) Uani 1 1 d . . .
C35 C 0.2416(2) 0.12864(13) 0.46511(12) 0.0319(6) Uani 1 1 d . A .
C48 C 0.2414(2) 0.07103(13) 0.43381(12) 0.0348(6) Uani 1 1 d . . .
C49 C 0.3247(2) 0.01328(13) 0.43171(12) 0.0349(6) Uani 1 1 d . A .
H15 H 0.3800 0.0124 0.4479 0.042 Uiso 1 1 calc R . .
C50 C 0.3265(2) -0.04190(13) 0.40636(12) 0.0364(6) Uani 1 1 d . . .
C51 C 0.2447(3) -0.03757(14) 0.38180(14) 0.0422(7) Uani 1 1 d . A .
H16 H 0.2455 -0.0753 0.3640 0.051 Uiso 1 1 calc R . .
C52 C 0.1620(3) 0.01899(14) 0.38190(14) 0.0427(7) Uani 1 1 d . . .
C53 C 0.1617(2) 0.07372(14) 0.41010(13) 0.0381(6) Uani 1 1 d . A .
H17 H 0.1056 0.1126 0.4126 0.046 Uiso 1 1 calc R . .
C54 C 0.4160(3) -0.10560(14) 0.40491(14) 0.0431(7) Uani 1 1 d . A .
C55 C 0.3861(3) -0.16356(15) 0.45539(16) 0.0567(9) Uani 1 1 d . . .
H22 H 0.3278 -0.1720 0.4472 0.085 Uiso 1 1 calc R A .
H23 H 0.3701 -0.1503 0.4976 0.085 Uiso 1 1 calc R . .
H24 H 0.4416 -0.2052 0.4534 0.085 Uiso 1 1 calc R . .
C56 C 0.5065(3) -0.09350(17) 0.41930(17) 0.0533(8) Uani 1 1 d . . .
H25 H 0.5611 -0.1357 0.4183 0.080 Uiso 1 1 calc R A .
H26 H 0.4890 -0.0798 0.4615 0.080 Uiso 1 1 calc R . .
H27 H 0.5274 -0.0573 0.3873 0.080 Uiso 1 1 calc R . .
C57 C 0.4473(3) -0.12880(15) 0.33870(15) 0.0470(8) Uani 1 1 d . . .
H28 H 0.3902 -0.1364 0.3281 0.070 Uiso 1 1 calc R A .
H29 H 0.5012 -0.1713 0.3394 0.070 Uiso 1 1 calc R . .
H30 H 0.4703 -0.0934 0.3067 0.070 Uiso 1 1 calc R . .
C58 C 0.0711(3) 0.02587(17) 0.35496(17) 0.0545(8) Uani 1 1 d . A .
C59 C 0.0867(3) -0.03527(18) 0.32300(18) 0.0566(9) Uani 1 1 d . . .
H31 H 0.1472 -0.0398 0.2897 0.085 Uiso 1 1 calc R A .
H32 H 0.0294 -0.0287 0.3041 0.085 Uiso 1 1 calc R . .
H33 H 0.0936 -0.0767 0.3545 0.085 Uiso 1 1 calc R . .
C60 C 0.0550(4) 0.08990(19) 0.3034(2) 0.0670(11) Uani 1 1 d . . .
H34 H 0.1145 0.0861 0.2694 0.100 Uiso 1 1 calc R A .
H35 H 0.0426 0.1308 0.3224 0.100 Uiso 1 1 calc R . .
H36 H -0.0023 0.0932 0.2858 0.100 Uiso 1 1 calc R . .
C61 C -0.0213(3) 0.0321(2) 0.40742(19) 0.0581(9) Uani 1 1 d . . .
H37 H -0.0312 0.0715 0.4281 0.087 Uiso 1 1 calc R A .
H38 H -0.0132 -0.0095 0.4388 0.087 Uiso 1 1 calc R . .
H39 H -0.0793 0.0384 0.3893 0.087 Uiso 1 1 calc R . .
C62 C 0.2112(2) 0.42360(13) 0.35780(13) 0.0362(6) Uani 1 1 d . A .
C63 C 0.2669(2) 0.42842(13) 0.29520(13) 0.0361(6) Uani 1 1 d . . .
H18 H 0.3275 0.3945 0.2841 0.043 Uiso 1 1 calc R A .
C64 C 0.2337(3) 0.48258(15) 0.24956(14) 0.0448(7) Uani 1 1 d . A .
C65 C 0.1440(3) 0.53199(14) 0.26711(17) 0.0479(8) Uani 1 1 d . . .
H19 H 0.1217 0.5692 0.2360 0.057 Uiso 1 1 calc R A .
C66 C 0.0866(3) 0.52861(15) 0.32832(17) 0.0491(8) Uani 1 1 d . A .
C67 C 0.1219(2) 0.47438(14) 0.37295(15) 0.0396(6) Uani 1 1 d . . .
H20 H 0.0846 0.4714 0.4153 0.048 Uiso 1 1 calc R A .
C68 C 0.2936(3) 0.4880(2) 0.18058(15) 0.0591(9) Uani 1 1 d . . .
C69 C 0.3987(7) 0.4787(6) 0.1802(4) 0.048(3) Uani 0.378(11) 1 d P A 1
H40 H 0.4363 0.4816 0.1363 0.072 Uiso 0.47 1 calc PR A 1
H41 H 0.4257 0.4339 0.2038 0.072 Uiso 0.47 1 calc PR A 1
H42 H 0.4043 0.5145 0.2002 0.072 Uiso 0.47 1 calc PR A 1
C70 C 0.2858(9) 0.4267(7) 0.1529(4) 0.067(4) Uani 0.378(11) 1 d P A 1
H43 H 0.2158 0.4312 0.1543 0.101 Uiso 0.47 1 calc PR A 1
H44 H 0.3141 0.3835 0.1784 0.101 Uiso 0.47 1 calc PR A 1
H45 H 0.3228 0.4272 0.1089 0.101 Uiso 0.47 1 calc PR A 1
C71 C 0.2486(11) 0.5532(6) 0.1392(4) 0.073(4) Uani 0.378(11) 1 d P A 1
H46 H 0.1786 0.5568 0.1415 0.110 Uiso 0.47 1 calc PR A 1
H47 H 0.2850 0.5520 0.0951 0.110 Uiso 0.47 1 calc PR A 1
H48 H 0.2532 0.5926 0.1543 0.110 Uiso 0.47 1 calc PR A 1
C69A C 0.3254(10) 0.5567(5) 0.1669(4) 0.102(4) Uani 0.622(11) 1 d P A 2
H49 H 0.3666 0.5547 0.1967 0.153 Uiso 0.53 1 calc PR A 2
H50 H 0.2658 0.5954 0.1723 0.153 Uiso 0.53 1 calc PR A 2
H51 H 0.3635 0.5626 0.1234 0.153 Uiso 0.53 1 calc PR A 2
C70A C 0.3926(8) 0.4317(5) 0.1726(4) 0.097(3) Uani 0.622(11) 1 d P A 2
H52 H 0.4309 0.4328 0.2029 0.146 Uiso 0.53 1 calc PR A 2
H53 H 0.4307 0.4393 0.1292 0.146 Uiso 0.53 1 calc PR A 2
H54 H 0.3791 0.3871 0.1805 0.146 Uiso 0.53 1 calc PR A 2
C71A C 0.2290(12) 0.4939(6) 0.1370(4) 0.123(5) Uani 0.622(11) 1 d P A 2
H55 H 0.2671 0.4968 0.0933 0.185 Uiso 0.53 1 calc PR A 2
H56 H 0.1731 0.5350 0.1415 0.185 Uiso 0.53 1 calc PR A 2
H57 H 0.2036 0.4536 0.1472 0.185 Uiso 0.53 1 calc PR A 2
C72 C -0.0144(3) 0.58169(18) 0.3474(2) 0.0681(11) Uani 1 1 d . . .
C73 C -0.0088(5) 0.6095(4) 0.4036(4) 0.083(3) Uani 0.680(14) 1 d PU A 1
H58 H 0.0464 0.6304 0.3920 0.125 Uiso 0.61 1 calc PR A 1
H59 H 0.0020 0.5722 0.4390 0.125 Uiso 0.61 1 calc PR A 1
H60 H -0.0713 0.6439 0.4163 0.125 Uiso 0.61 1 calc PR A 1
C74 C -0.0937(7) 0.5490(5) 0.3645(7) 0.102(4) Uani 0.680(14) 1 d PU A 1
H61 H -0.0950 0.5293 0.3284 0.153 Uiso 0.61 1 calc PR A 1
H62 H -0.1575 0.5827 0.3762 0.153 Uiso 0.61 1 calc PR A 1
H63 H -0.0826 0.5127 0.4007 0.153 Uiso 0.61 1 calc PR A 1
C75 C -0.0289(9) 0.6430(5) 0.2907(7) 0.110(4) Uani 0.680(14) 1 d PU A 1
H64 H 0.0265 0.6636 0.2810 0.165 Uiso 0.61 1 calc PR A 1
H65 H -0.0917 0.6775 0.3029 0.165 Uiso 0.61 1 calc PR A 1
H66 H -0.0306 0.6260 0.2531 0.165 Uiso 0.61 1 calc PR A 1
C73A C -0.0117(11) 0.6529(6) 0.3236(9) 0.063(4) Uani 0.320(14) 1 d PU A 2
H67 H -0.0776 0.6837 0.3369 0.094 Uiso 0.39 1 calc PR A 2
H68 H 0.0070 0.6594 0.2772 0.094 Uiso 0.39 1 calc PR A 2
H69 H 0.0372 0.6629 0.3410 0.094 Uiso 0.39 1 calc PR A 2
C74A C -0.0600(11) 0.5707(6) 0.4145(7) 0.072(5) Uani 0.320(14) 1 d PU A 2
H70 H -0.0593 0.5227 0.4277 0.108 Uiso 0.39 1 calc PR A 2
H71 H -0.1288 0.5995 0.4215 0.108 Uiso 0.39 1 calc PR A 2
H72 H -0.0224 0.5827 0.4394 0.108 Uiso 0.39 1 calc PR A 2
C75A C -0.0900(11) 0.5679(8) 0.3133(11) 0.073(5) Uani 0.320(14) 1 d PU A 2
H73 H -0.0934 0.5206 0.3270 0.109 Uiso 0.39 1 calc PR A 2
H74 H -0.0666 0.5755 0.2671 0.109 Uiso 0.39 1 calc PR A 2
H75 H -0.1563 0.5990 0.3247 0.109 Uiso 0.39 1 calc PR A 2
N1 N -0.2505(3) 0.0783(2) 0.97255(13) 0.0706(10) Uani 1 1 d . . .
N2 N 0.0069(2) 0.11377(14) 0.82407(11) 0.0432(6) Uani 1 1 d . A .
N3 N 0.2052(2) 0.04496(14) 0.84204(11) 0.0468(6) Uani 1 1 d . A .
H21 H 0.1449 0.0491 0.8654 0.056 Uiso 1 1 calc R . .
N4 N 0.23077(18) 0.16146(11) 0.56764(10) 0.0334(5) Uani 1 1 d . . .
N5 N 0.28048(19) 0.24779(11) 0.62268(11) 0.0342(5) Uani 1 1 d . A .
N6 N 0.29892(18) 0.33148(11) 0.50884(11) 0.0334(5) Uani 1 1 d . A .
N7 N 0.24502(18) 0.24690(11) 0.45517(10) 0.0331(5) Uani 1 1 d . A .
Ni1 Ni 0.26404(3) 0.247034(19) 0.538468(18) 0.0304(2) Uani 1 1 d . A .
C76 C 0.4243(8) 0.3758(3) 0.6227(4) 0.033(3) Uani 0.456(8) 1 d PGU A 1
C77 C 0.3789(5) 0.4429(3) 0.6330(3) 0.0299(17) Uani 0.456(8) 1 d PGU A 1
H76 H 0.3139 0.4651 0.6252 0.036 Uiso 0.51 1 calc PR A 1
C78 C 0.4286(4) 0.4776(3) 0.6548(3) 0.0291(15) Uani 0.456(8) 1 d PGU A 1
C79 C 0.5237(5) 0.4452(4) 0.6662(4) 0.044(3) Uani 0.456(8) 1 d PGU A 1
H77 H 0.5577 0.4689 0.6811 0.052 Uiso 0.51 1 calc PR A 1
C80 C 0.5691(6) 0.3780(4) 0.6559(6) 0.044(3) Uani 0.456(8) 1 d PGU A 1
C81 C 0.5194(8) 0.3433(3) 0.6341(7) 0.042(3) Uani 0.456(8) 1 d PGU A 1
H78 H 0.5505 0.2974 0.6271 0.050 Uiso 0.51 1 calc PR A 1
C82 C 0.3732(6) 0.5505(3) 0.6694(4) 0.0433(18) Uani 0.456(8) 1 d PU A 1
C83 C 0.2653(12) 0.5584(6) 0.7008(8) 0.074(4) Uani 0.456(8) 1 d PDU A 1
H82 H 0.2333 0.5424 0.6753 0.112 Uiso 0.51 1 calc PR A 1
H83 H 0.2319 0.6067 0.7041 0.112 Uiso 0.51 1 calc PR A 1
H84 H 0.2607 0.5315 0.7433 0.112 Uiso 0.51 1 calc PR A 1
C84 C 0.3719(6) 0.5967(3) 0.6026(4) 0.054(2) Uani 0.456(8) 1 d PDU A 1
H85 H 0.4403 0.5923 0.5787 0.080 Uiso 0.51 1 calc PR A 1
H86 H 0.3394 0.6444 0.6084 0.080 Uiso 0.51 1 calc PR A 1
H87 H 0.3351 0.5821 0.5790 0.080 Uiso 0.51 1 calc PR A 1
C85 C 0.4258(19) 0.5740(12) 0.7060(10) 0.088(9) Uani 0.456(8) 1 d PDU A 1
H88 H 0.4961 0.5665 0.6849 0.131 Uiso 0.51 1 calc PR A 1
H89 H 0.4207 0.5483 0.7490 0.131 Uiso 0.51 1 calc PR A 1
H90 H 0.3955 0.6228 0.7081 0.131 Uiso 0.51 1 calc PR A 1
C86 C 0.6747(8) 0.3409(4) 0.6703(7) 0.052(2) Uani 0.456(8) 1 d P A 1
C87 C 0.6616(11) 0.3329(5) 0.7484(6) 0.091(4) Uani 0.456(8) 1 d PDU A 1
H91 H 0.6167 0.3043 0.7695 0.137 Uiso 0.51 1 calc PR A 1
H92 H 0.6336 0.3780 0.7617 0.137 Uiso 0.51 1 calc PR A 1
H93 H 0.7267 0.3115 0.7600 0.137 Uiso 0.51 1 calc PR A 1
C88 C 0.7465(7) 0.3834(5) 0.6394(7) 0.089(4) Uani 0.456(8) 1 d PDU A 1
H94 H 0.8126 0.3583 0.6480 0.133 Uiso 0.51 1 calc PR A 1
H95 H 0.7234 0.4264 0.6568 0.133 Uiso 0.51 1 calc PR A 1
H96 H 0.7499 0.3931 0.5935 0.133 Uiso 0.51 1 calc PR A 1
C89 C 0.7139(13) 0.2646(7) 0.6535(8) 0.043(5) Uani 0.456(8) 1 d PDU A 1
H97 H 0.6636 0.2401 0.6744 0.064 Uiso 0.51 1 calc PR A 1
H98 H 0.7759 0.2409 0.6685 0.064 Uiso 0.51 1 calc PR A 1
H99 H 0.7260 0.2663 0.6075 0.064 Uiso 0.51 1 calc PR A 1
C76A C 0.4197(6) 0.3691(3) 0.6259(4) 0.042(3) Uani 0.544(8) 1 d PGU A 2
C77A C 0.3710(4) 0.4249(3) 0.6575(3) 0.0434(18) Uani 0.544(8) 1 d PGU A 2
H79 H 0.3013 0.4442 0.6611 0.052 Uiso 0.49 1 calc PR A 2
C78A C 0.4243(4) 0.4527(4) 0.6840(4) 0.057(2) Uani 0.544(8) 1 d PGU A 2
C79A C 0.5263(4) 0.4245(4) 0.6788(3) 0.0394(19) Uani 0.544(8) 1 d PGU A 2
H80 H 0.5628 0.4434 0.6969 0.047 Uiso 0.49 1 calc PR A 2
C80A C 0.5751(4) 0.3686(4) 0.6471(5) 0.039(2) Uani 0.544(8) 1 d PGU A 2
C81A C 0.5218(6) 0.3409(4) 0.6207(5) 0.039(2) Uani 0.544(8) 1 d PGU A 2
H81 H 0.5551 0.3027 0.5990 0.047 Uiso 0.49 1 calc PR A 2
C82A C 0.3753(9) 0.5120(7) 0.7228(7) 0.113(5) Uani 0.544(8) 1 d P A 2
C83A C 0.4322(15) 0.5713(8) 0.6987(9) 0.086(7) Uani 0.544(8) 1 d PU A 2
H100 H 0.5034 0.5511 0.6981 0.128 Uiso 0.49 1 calc PR A 2
H101 H 0.4050 0.6054 0.7275 0.128 Uiso 0.49 1 calc PR A 2
H102 H 0.4227 0.5931 0.6558 0.128 Uiso 0.49 1 calc PR A 2
C84A C 0.272(2) 0.5475(13) 0.7207(11) 0.126(8) Uani 0.544(8) 1 d PU A 2
H103 H 0.2485 0.5840 0.7469 0.189 Uiso 0.49 1 calc PR A 2
H104 H 0.2314 0.5153 0.7371 0.189 Uiso 0.49 1 calc PR A 2
H105 H 0.2661 0.5672 0.6768 0.189 Uiso 0.49 1 calc PR A 2
C85A C 0.3801(10) 0.4880(7) 0.7914(6) 0.111(4) Uani 0.544(8) 1 d PU A 2
H106 H 0.4495 0.4666 0.7953 0.167 Uiso 0.49 1 calc PR A 2
H107 H 0.3415 0.4548 0.8091 0.167 Uiso 0.49 1 calc PR A 2
H108 H 0.3524 0.5271 0.8147 0.167 Uiso 0.49 1 calc PR A 2
C86A C 0.6918(5) 0.3390(3) 0.6378(4) 0.0326(16) Uani 0.544(8) 1 d P A 2
C87A C 0.7408(4) 0.3621(3) 0.5698(3) 0.0454(16) Uani 0.544(8) 1 d P A 2
H109 H 0.7188 0.4120 0.5602 0.068 Uiso 0.49 1 calc PR A 2
H110 H 0.7217 0.3421 0.5403 0.068 Uiso 0.49 1 calc PR A 2
H111 H 0.8133 0.3471 0.5653 0.068 Uiso 0.49 1 calc PR A 2
C88A C 0.7334(7) 0.3597(4) 0.6871(5) 0.065(2) Uani 0.544(8) 1 d P A 2
H112 H 0.7166 0.4095 0.6824 0.098 Uiso 0.49 1 calc PR A 2
H113 H 0.8059 0.3408 0.6797 0.098 Uiso 0.49 1 calc PR A 2
H114 H 0.7039 0.3417 0.7301 0.098 Uiso 0.49 1 calc PR A 2
C89A C 0.7200(12) 0.2673(9) 0.6465(9) 0.066(6) Uani 0.544(8) 1 d P A 2
H115 H 0.6875 0.2499 0.6889 0.099 Uiso 0.49 1 calc PR A 2
H116 H 0.7924 0.2503 0.6422 0.099 Uiso 0.49 1 calc PR A 2
H117 H 0.6998 0.2517 0.6144 0.099 Uiso 0.49 1 calc PR A 2

loop_
_atom_site_aniso_label
_atom_site_aniso_U_11
_atom_site_aniso_U_22
_atom_site_aniso_U_33
_atom_site_aniso_U_23
_atom_site_aniso_U_13
_atom_site_aniso_U_12
C42 0.037(2) 0.149(4) 0.0364(17) 0.024(2) -0.0139(15) -0.025(2)
C43 0.056(3) 0.159(5) 0.0367(18) 0.003(2) -0.0117(17) -0.042(3)
C44 0.051(3) 0.238(8) 0.041(2) 0.011(3) -0.0012(19) -0.061(4)
C45 0.057(3) 0.208(8) 0.054(3) 0.018(3) -0.014(2) -0.024(4)
C46 0.053(3) 0.185(7) 0.087(4) 0.054(4) -0.026(3) -0.013(4)
C47 0.037(3) 0.180(6) 0.061(3) 0.027(3) -0.007(2) -0.013(3)
F6 0.0562(18) 0.124(2) 0.0895(19) 0.0287(17) -0.0035(14) -0.0125(16)
F7 0.068(2) 0.201(4) 0.095(2) 0.025(3) -0.0186(18) 0.007(2)
F8 0.0480(18) 0.319(6) 0.0724(18) 0.016(3) -0.0219(14) -0.034(3)
F9 0.080(2) 0.277(5) 0.0518(14) -0.001(2) -0.0154(13) -0.094(3)
F10 0.085(2) 0.194(3) 0.0443(12) -0.0060(16) -0.0110(12) -0.088(2)
C36 0.050(3) 0.096(4) 0.0271(19) 0.008(2) -0.0002(19) -0.023(3)
C37 0.062(4) 0.115(5) 0.029(3) 0.017(3) -0.026(2) -0.035(4)
C38 0.062(4) 0.141(5) 0.029(2) 0.014(3) -0.015(2) -0.046(4)
C39 0.061(4) 0.147(7) 0.070(4) -0.010(4) -0.015(3) -0.042(4)
C40 0.049(4) 0.142(7) 0.097(5) -0.023(5) -0.022(4) -0.003(4)
C41 0.059(4) 0.111(5) 0.069(3) -0.015(3) -0.019(3) -0.015(4)
F1 0.058(2) 0.103(3) 0.0606(17) 0.0038(15) -0.0266(15) -0.0353(19)
F2 0.071(2) 0.187(4) 0.0480(16) 0.0090(19) -0.0283(15) -0.075(3)
F3 0.024(2) 0.263(7) 0.092(3) -0.015(3) -0.0211(19) -0.019(3)
F4 0.063(4) 0.250(9) 0.229(9) -0.119(7) -0.058(5) 0.057(5)
F5 0.053(3) 0.141(5) 0.151(5) -0.077(4) -0.030(3) 0.020(3)
C36A 0.082(11) 0.110(11) 0.080(9) -0.005(9) -0.020(9) -0.027(9)
C37A 0.087(12) 0.113(12) 0.095(11) -0.017(10) -0.019(10) -0.034(10)
C38A 0.091(11) 0.105(10) 0.087(9) -0.017(8) -0.022(9) -0.026(9)
C39A 0.093(12) 0.112(11) 0.094(10) -0.027(9) -0.037(9) -0.039(10)
C40A 0.088(11) 0.111(11) 0.108(11) -0.020(9) -0.032(9) -0.059(9)
C41A 0.068(9) 0.106(10) 0.066(8) -0.023(7) -0.035(7) -0.020(8)
F1A 0.088(9) 0.132(10) 0.065(7) -0.012(6) -0.040(6) -0.041(8)
F2A 0.133(14) 0.179(13) 0.113(11) -0.068(10) -0.031(10) -0.038(10)
F3A 0.126(13) 0.165(13) 0.123(11) -0.011(9) -0.021(10) -0.005(10)
F4A 0.082(8) 0.103(8) 0.149(11) 0.012(8) -0.024(8) -0.009(7)
F5A 0.113(10) 0.104(8) 0.123(10) -0.001(7) -0.018(8) -0.030(7)
C1 0.039(2) 0.097(3) 0.0381(16) 0.0088(16) -0.0103(14) -0.0314(18)
C2 0.0385(18) 0.0662(19) 0.0310(13) 0.0022(12) -0.0093(12) -0.0170(14)
C3 0.0365(18) 0.0697(19) 0.0319(14) 0.0014(12) -0.0035(12) -0.0240(15)
C4 0.053(2) 0.104(3) 0.0289(15) 0.0068(16) -0.0098(15) -0.032(2)
C5 0.055(3) 0.122(4) 0.0397(18) 0.0171(19) -0.0241(17) -0.034(2)
C6 0.052(2) 0.096(3) 0.0298(15) 0.0074(15) -0.0106(14) -0.0312(19)
C7 0.046(2) 0.105(3) 0.0333(15) 0.0098(16) -0.0110(14) -0.032(2)
C8 0.047(2) 0.0619(18) 0.0274(13) 0.0031(12) -0.0006(12) -0.0142(15)
C9 0.0429(18) 0.0513(15) 0.0317(13) -0.0033(11) -0.0078(12) -0.0194(13)
C10 0.0422(18) 0.0383(13) 0.0300(13) -0.0045(10) -0.0024(12) -0.0133(12)
C11 0.052(2) 0.0478(15) 0.0264(13) 0.0007(11) -0.0055(12) -0.0215(14)
C12 0.045(2) 0.0552(17) 0.0321(13) -0.0032(12) 0.0056(13) -0.0158(14)
C13 0.0413(19) 0.075(2) 0.0290(13) -0.0002(13) -0.0077(13) -0.0193(15)
C14 0.049(2) 0.0660(19) 0.0280(14) 0.0048(12) -0.0061(13) -0.0241(16)
C15 0.042(2) 0.099(3) 0.0300(15) 0.0084(15) -0.0106(14) -0.0264(19)
C16 0.0363(16) 0.0336(13) 0.0310(13) -0.0042(10) -0.0023(11) -0.0122(11)
C17 0.0486(19) 0.0345(13) 0.0368(14) -0.0048(11) -0.0003(12) -0.0184(12)
C18 0.053(2) 0.0409(15) 0.0346(14) -0.0025(11) 0.0012(13) -0.0257(14)
C19 0.0432(18) 0.0386(14) 0.0336(13) -0.0026(10) -0.0020(12) -0.0194(12)
C20 0.0414(17) 0.0383(13) 0.0263(12) -0.0013(10) -0.0024(11) -0.0111(12)
C21 0.0343(16) 0.0329(13) 0.0289(12) -0.0045(9) -0.0037(11) -0.0058(11)
C22 0.0470(18) 0.0363(13) 0.0270(12) -0.0032(10) -0.0077(11) -0.0091(12)
C23 0.0412(17) 0.0366(13) 0.0332(13) -0.0095(10) -0.0089(12) -0.0018(12)
C24 0.0362(16) 0.0299(12) 0.0359(13) -0.0073(10) -0.0064(11) -0.0037(11)
C25 0.0367(17) 0.0318(13) 0.0413(14) -0.0115(11) -0.0079(12) -0.0033(11)
C26 0.0347(16) 0.0365(13) 0.0359(13) -0.0101(10) -0.0080(11) -0.0118(11)
C27 0.052(2) 0.0377(14) 0.0475(16) -0.0066(12) -0.0115(14) -0.0215(13)
C28 0.070(2) 0.0320(14) 0.0363(14) 0.0058(11) -0.0067(14) -0.0182(14)
C29 0.0452(18) 0.0317(13) 0.0339(13) -0.0007(10) -0.0056(12) -0.0115(12)
C30 0.0393(17) 0.0285(12) 0.0314(13) -0.0036(10) 0.0016(11) -0.0058(11)
C31 0.0344(16) 0.0328(13) 0.0360(13) -0.0040(10) -0.0068(11) -0.0066(11)
C32 0.0494(19) 0.0369(14) 0.0361(14) 0.0001(11) -0.0156(13) -0.0056(12)
C33 0.055(2) 0.0360(14) 0.0318(13) -0.0027(10) -0.0133(12) -0.0121(13)
C34 0.0335(15) 0.0305(12) 0.0307(12) -0.0046(10) -0.0082(11) -0.0036(10)
C35 0.0295(15) 0.0341(13) 0.0304(12) -0.0082(10) -0.0029(10) -0.0070(10)
C48 0.0409(17) 0.0310(12) 0.0322(12) -0.0040(9) -0.0072(11) -0.0101(11)
C49 0.0305(15) 0.0382(13) 0.0346(12) -0.0064(10) -0.0023(11) -0.0102(11)
C50 0.0373(17) 0.0372(13) 0.0315(12) -0.0075(10) -0.0028(11) -0.0076(12)
C51 0.051(2) 0.0330(13) 0.0438(15) -0.0106(11) -0.0070(13) -0.0121(13)
C52 0.0479(19) 0.0386(14) 0.0412(15) -0.0053(11) -0.0137(13) -0.0081(13)
C53 0.0365(17) 0.0360(13) 0.0404(14) -0.0083(11) -0.0103(12) -0.0043(12)
C54 0.0469(19) 0.0377(14) 0.0400(15) -0.0103(11) -0.0030(13) -0.0069(13)
C55 0.072(3) 0.0356(15) 0.0454(16) 0.0040(12) 0.0008(16) -0.0075(15)
C56 0.046(2) 0.0469(16) 0.0600(19) -0.0205(14) -0.0120(15) 0.0069(14)
C57 0.047(2) 0.0386(14) 0.0458(16) -0.0135(12) 0.0019(14) -0.0035(13)
C58 0.063(2) 0.0453(17) 0.0595(19) -0.0029(14) -0.0205(17) -0.0180(16)
C59 0.061(2) 0.0584(19) 0.0569(19) -0.0145(15) -0.0263(17) -0.0103(17)
C60 0.076(3) 0.055(2) 0.077(2) 0.0094(17) -0.045(2) -0.0177(19)
C61 0.050(2) 0.071(2) 0.063(2) -0.0171(16) -0.0145(17) -0.0237(17)
C62 0.0384(17) 0.0286(12) 0.0410(14) -0.0063(10) -0.0093(12) -0.0066(11)
C63 0.0332(16) 0.0331(13) 0.0369(14) 0.0003(10) -0.0075(11) -0.0055(11)
C64 0.055(2) 0.0376(14) 0.0409(15) 0.0018(11) -0.0117(14) -0.0150(14)
C65 0.047(2) 0.0333(14) 0.0669(19) 0.0023(12) -0.0332(16) -0.0053(13)
C66 0.047(2) 0.0388(15) 0.066(2) -0.0065(13) -0.0199(16) -0.0122(14)
C67 0.0283(16) 0.0376(14) 0.0515(16) -0.0066(11) -0.0026(12) -0.0115(12)
C68 0.076(3) 0.068(2) 0.0336(15) 0.0039(14) -0.0113(16) -0.0282(19)
C69 0.033(5) 0.068(6) 0.037(4) -0.006(4) 0.004(3) -0.016(4)
C70 0.056(7) 0.127(10) 0.026(4) -0.026(5) 0.005(4) -0.035(6)
C71 0.087(9) 0.079(7) 0.034(5) 0.022(4) -0.021(5) -0.008(6)
C69A 0.148(10) 0.094(6) 0.062(4) -0.001(4) 0.012(5) -0.066(6)
C70A 0.106(8) 0.098(7) 0.068(5) -0.006(4) 0.016(4) -0.033(5)
C71A 0.210(14) 0.142(9) 0.070(5) 0.034(5) -0.085(7) -0.108(9)
C72 0.048(2) 0.0409(17) 0.116(3) -0.0190(19) -0.030(2) 0.0030(15)
C73 0.051(4) 0.071(4) 0.121(6) -0.054(4) -0.005(4) 0.007(3)
C74 0.063(5) 0.073(5) 0.169(10) -0.055(6) 0.000(6) -0.011(4)
C75 0.096(7) 0.079(5) 0.136(9) -0.011(5) -0.035(6) 0.008(5)
C73A 0.046(7) 0.046(6) 0.089(10) -0.005(6) -0.010(6) -0.010(5)
C74A 0.060(9) 0.045(6) 0.084(8) -0.006(5) 0.000(6) 0.007(5)
C75A 0.041(7) 0.066(8) 0.122(12) -0.021(8) -0.027(8) -0.015(5)
N1 0.050(2) 0.128(3) 0.0290(13) 0.0186(15) -0.0082(13) -0.0382(19)
N2 0.0419(16) 0.0631(15) 0.0283(11) -0.0002(10) -0.0083(10) -0.0232(12)
N3 0.0504(17) 0.0607(15) 0.0268(11) 0.0054(10) -0.0022(11) -0.0242(13)
N4 0.0343(14) 0.0353(11) 0.0258(10) -0.0020(8) -0.0018(9) -0.0080(9)
N5 0.0349(13) 0.0301(10) 0.0325(11) -0.0037(8) -0.0026(9) -0.0060(9)
N6 0.0347(13) 0.0309(11) 0.0334(11) -0.0051(8) -0.0065(9) -0.0077(9)
N7 0.0341(13) 0.0284(10) 0.0309(11) -0.0014(8) -0.0025(9) -0.0059(9)
Ni1 0.0333(4) 0.0282(3) 0.0273(3) -0.00291(19) -0.0031(2) -0.0084(2)
C76 0.038(6) 0.026(4) 0.041(6) -0.004(4) -0.002(5) -0.024(4)
C77 0.030(3) 0.028(4) 0.028(4) -0.005(3) 0.001(3) -0.007(3)
C78 0.031(3) 0.022(3) 0.028(3) 0.002(2) -0.005(3) -0.003(2)
C79 0.036(4) 0.028(5) 0.061(5) 0.003(3) -0.001(3) -0.014(3)
C80 0.036(6) 0.027(5) 0.071(6) 0.005(4) -0.019(4) -0.014(4)
C81 0.040(6) 0.031(4) 0.054(6) -0.013(3) -0.001(4) -0.011(4)
C82 0.041(4) 0.042(3) 0.056(4) -0.025(3) -0.013(3) -0.009(3)
C83 0.064(8) 0.036(4) 0.113(10) -0.044(5) 0.003(7) 0.004(4)
C84 0.056(5) 0.030(3) 0.080(5) -0.009(3) -0.031(4) -0.005(3)
C85 0.103(15) 0.086(12) 0.101(11) -0.052(9) -0.044(9) -0.019(9)
C86 0.042(5) 0.040(4) 0.071(7) 0.012(5) -0.018(6) -0.014(3)
C87 0.110(9) 0.071(6) 0.097(7) -0.018(5) -0.043(7) -0.011(6)
C88 0.037(5) 0.073(6) 0.147(11) 0.017(6) -0.024(6) -0.020(4)
C89 0.057(10) 0.033(7) 0.042(7) 0.010(4) -0.018(6) -0.023(6)
C76A 0.036(6) 0.032(4) 0.044(5) 0.000(4) 0.001(4) 0.000(4)
C77A 0.041(4) 0.035(4) 0.055(5) -0.016(3) 0.001(3) -0.014(3)
C78A 0.036(4) 0.065(5) 0.076(5) -0.032(4) -0.010(4) -0.010(3)
C79A 0.041(4) 0.041(5) 0.048(4) -0.012(4) -0.011(3) -0.022(3)
C80A 0.036(5) 0.032(3) 0.048(4) -0.002(3) -0.007(3) -0.013(3)
C81A 0.030(4) 0.037(4) 0.050(5) -0.013(3) -0.005(3) -0.007(3)
C82A 0.076(7) 0.136(10) 0.156(13) -0.115(10) -0.006(7) -0.021(6)
C83A 0.088(11) 0.051(7) 0.102(10) 0.003(7) -0.036(8) 0.005(6)
C84A 0.113(12) 0.165(14) 0.129(12) -0.084(10) -0.032(9) -0.029(10)
C85A 0.107(9) 0.136(9) 0.096(7) -0.055(6) 0.022(6) -0.050(7)
C86A 0.026(3) 0.043(3) 0.026(3) -0.004(3) -0.008(3) -0.004(2)
C87A 0.029(3) 0.044(3) 0.054(3) 0.003(2) 0.006(2) -0.016(2)
C88A 0.068(5) 0.057(4) 0.088(6) -0.017(4) -0.053(5) -0.008(4)
C89A 0.026(6) 0.088(12) 0.055(7) -0.004(6) 0.002(5) 0.011(6)

loop_
_atom_type_symbol
_atom_type_description
_atom_type_scat_dispersion_real
_atom_type_scat_dispersion_imag
_atom_type_scat_source
C C 0.0181 0.0091 'International Tables Vol C Tables 4.2.6.8 and 6.1.1.4'
H H 0.0000 0.0000 'International Tables Vol C Tables 4.2.6.8 and 6.1.1.4'
N N 0.0311 0.0180 'International Tables Vol C Tables 4.2.6.8 and 6.1.1.4'
F F 0.0727 0.0534 'International Tables Vol C Tables 4.2.6.8 and 6.1.1.4'
Ni Ni -3.0029 0.5091 'International Tables Vol C Tables 4.2.6.8 and 6.1.1.4'
O O 0.0492 0.0322 'International Tables Vol C Tables 4.2.6.8 and 6.1.1.4'

loop_
_geom_angle_atom_site_label_1
_geom_angle_atom_site_label_2
_geom_angle_atom_site_label_3
_geom_angle
_geom_angle_site_symmetry_1
_geom_angle_site_symmetry_3
C43 C42 C47 120.0 . .
C43 C42 C15 120.0(3) . .
C47 C42 C15 120.0(3) . .
F10 C43 C44 118.5(3) . .
F10 C43 C42 121.4(3) . .
C44 C43 C42 120.0 . .
F9 C44 C43 120.6(4) . .
F9 C44 C45 119.4(4) . .
C43 C44 C45 120.0 . .
F8 C45 C46 121.4(4) . .
F8 C45 C44 118.6(4) . .
C46 C45 C44 120.0 . .
F7 C46 C45 119.2(4) . .
F7 C46 C47 120.8(4) . .
C45 C46 C47 120.0 . .
F6 C47 C46 117.3(3) . .
F6 C47 C42 122.7(3) . .
C46 C47 C42 120.0 . .
C37 C36 C41 120.0 . .
C37 C36 C5 121.8(4) . .
C41 C36 C5 118.1(4) . .
F1 C37 C38 118.9(4) . .
F1 C37 C36 121.0(4) . .
C38 C37 C36 120.0 . .
F2 C38 C37 119.8(4) . .
F2 C38 C39 120.1(4) . .
C37 C38 C39 120.0 . .
F3 C39 C40 122.3(5) . .
F3 C39 C38 117.7(5) . .
C40 C39 C38 120.0 . .
F4 C40 C39 121.5(6) . .
F4 C40 C41 118.5(6) . .
C39 C40 C41 120.0 . .
F5 C41 C40 118.3(4) . .
F5 C41 C36 121.6(4) . .
C40 C41 C36 120.0 . .
C37A C36A C41A 120.0 . .
C37A C36A C5 135.4(6) . .
C41A C36A C5 104.6(6) . .
F5A C37A C38A 118.1(8) . .
F5A C37A C36A 121.9(9) . .
C38A C37A C36A 120.0 . .
F4A C38A C37A 120.3(8) . .
F4A C38A C39A 119.7(8) . .
C37A C38A C39A 120.0 . .
F3A C39A C40A 120.3(9) . .
F3A C39A C38A 119.7(9) . .
C40A C39A C38A 120.0 . .
F2A C40A C41A 119.2(9) . .
F2A C40A C39A 120.8(9) . .
C41A C40A C39A 120.0 . .
F1A C41A C40A 120.2(8) . .
F1A C41A C36A 119.8(8) . .
C40A C41A C36A 120.0 . .
N1 C1 C15 119.0(3) . 2_557
N1 C1 C2 110.4(3) . .
C15 C1 C2 130.4(3) 2_557 .
C3 C2 C1 106.1(3) . .
C3 C2 H1 127.0 . .
C1 C2 H1 127.0 . .
C2 C3 C4 105.7(3) . .
C2 C3 H2 127.1 . .
C4 C3 H2 127.1 . .
N1 C4 C3 112.1(3) . .
N1 C4 C5 117.7(4) . .
C3 C4 C5 130.1(4) . .
C6 C5 C4 126.9(4) . .
C6 C5 C36 118.9(3) . .
C4 C5 C36 113.9(4) . .
C6 C5 C36A 116.7(5) . .
C4 C5 C36A 109.4(5) . .
C36 C5 C36A 34.5(4) . .
N2 C6 C5 129.4(3) . .
N2 C6 C7 109.3(3) . .
C5 C6 C7 121.3(4) . .
C8 C7 C6 106.1(3) . .
C8 C7 H3 126.9 . .
C6 C7 H3 126.9 . .
C7 C8 C9 105.8(3) . .
C7 C8 H4 127.1 . .
C9 C8 H4 127.1 . .
N2 C9 C10 126.3(3) . .
N2 C9 C8 110.2(3) . .
C10 C9 C8 123.4(3) . .
C11 C10 C9 124.3(3) . .
C11 C10 C20 117.1(3) . .
C9 C10 C20 118.6(3) . .
N3 C11 C10 125.7(3) . .
N3 C11 C12 107.1(3) . .
C10 C11 C12 127.2(3) . .
C13 C12 C11 109.7(3) . .
C13 C12 H5 125.1 . .
C11 C12 H5 125.1 . .
C12 C13 C14 106.9(3) . .
C12 C13 H6 126.5 . .
C14 C13 H6 126.5 . .
N3 C14 C15 127.3(3) . .
N3 C14 C13 107.5(3) . .
C15 C14 C13 125.2(3) . .
C1 C15 C14 127.9(4) 2_557 .
C1 C15 C42 115.6(3) 2_557 .
C14 C15 C42 116.4(3) . .
N4 C16 C35 125.1(2) . .
N4 C16 C17 110.4(2) . .
C35 C16 C17 124.0(2) . .
C18 C17 C16 106.7(2) . .
C18 C17 H7 126.6 . .
C16 C17 H7 126.6 . .
C17 C18 C19 107.6(2) . .
C17 C18 H8 126.2 . .
C19 C18 H8 126.2 . .
N4 C19 C20 124.9(2) . .
N4 C19 C18 109.5(2) . .
C20 C19 C18 125.3(3) . .
C21 C20 C19 122.4(2) . .
C21 C20 C10 120.3(2) . .
C19 C20 C10 117.2(2) . .
N5 C21 C20 125.1(2) . .
N5 C21 C22 110.1(2) . .
C20 C21 C22 124.3(2) . .
C23 C22 C21 107.2(2) . .
C23 C22 H9 126.4 . .
C21 C22 H9 126.4 . .
C22 C23 C24 106.5(3) . .
C22 C23 H10 126.7 . .
C24 C23 H10 126.7 . .
N5 C24 C25 125.6(2) . .
N5 C24 C23 110.1(2) . .
C25 C24 C23 124.0(3) . .
C26 C25 C24 121.3(3) . .
C26 C25 C76A 122.7(4) . .
C24 C25 C76A 115.8(4) . .
C26 C25 C76 117.9(4) . .
C24 C25 C76 120.6(4) . .
C76A C25 C76 4.8(6) . .
C25 C26 N6 125.6(2) . .
C25 C26 C27 124.6(2) . .
N6 C26 C27 109.2(2) . .
C28 C27 C26 107.0(3) . .
C28 C27 H11 126.5 . .
C26 C27 H11 126.5 . .
C27 C28 C29 108.0(3) . .
C27 C28 H12 126.0 . .
C29 C28 H12 126.0 . .
C30 C29 N6 125.2(2) . .
C30 C29 C28 124.4(3) . .
N6 C29 C28 110.1(3) . .
C29 C30 C31 121.6(3) . .
C29 C30 C62 119.1(2) . .
C31 C30 C62 119.3(3) . .
N7 C31 C30 124.2(3) . .
N7 C31 C32 111.0(2) . .
C30 C31 C32 124.3(3) . .
C33 C32 C31 107.0(2) . .
C33 C32 H13 126.5 . .
C31 C32 H13 126.5 . .
C32 C33 C34 107.0(2) . .
C32 C33 H14 126.5 . .
C34 C33 H14 126.5 . .
C35 C34 N7 125.1(2) . .
C35 C34 C33 124.8(2) . .
N7 C34 C33 109.9(2) . .
C34 C35 C16 121.6(2) . .
C34 C35 C48 121.2(2) . .
C16 C35 C48 116.8(2) . .
C53 C48 C49 120.7(2) . .
C53 C48 C35 121.2(3) . .
C49 C48 C35 118.0(3) . .
C50 C49 C48 120.5(3) . .
C50 C49 H15 119.8 . .
C48 C49 H15 119.8 . .
C49 C50 C51 117.7(3) . .
C49 C50 C54 120.9(3) . .
C51 C50 C54 121.4(2) . .
C52 C51 C50 123.6(3) . .
C52 C51 H16 118.2 . .
C50 C51 H16 118.2 . .
C51 C52 C53 117.0(3) . .
C51 C52 C58 125.1(3) . .
C53 C52 C58 117.9(3) . .
C48 C53 C52 120.5(3) . .
C48 C53 H17 119.7 . .
C52 C53 H17 119.7 . .
C56 C54 C50 112.6(2) . .
C56 C54 C55 108.1(3) . .
C50 C54 C55 108.7(3) . .
C56 C54 C57 107.9(3) . .
C50 C54 C57 110.3(3) . .
C55 C54 C57 109.0(2) . .
C54 C55 H22 109.5 . .
C54 C55 H23 109.5 . .
H22 C55 H23 109.5 . .
C54 C55 H24 109.5 . .
H22 C55 H24 109.5 . .
H23 C55 H24 109.5 . .
C54 C56 H25 109.5 . .
C54 C56 H26 109.5 . .
H25 C56 H26 109.5 . .
C54 C56 H27 109.5 . .
H25 C56 H27 109.5 . .
H26 C56 H27 109.5 . .
C54 C57 H28 109.5 . .
C54 C57 H29 109.5 . .
H28 C57 H29 109.5 . .
C54 C57 H30 109.5 . .
H28 C57 H30 109.5 . .
H29 C57 H30 109.5 . .
C61 C58 C59 109.5(3) . .
C61 C58 C52 110.3(3) . .
C59 C58 C52 110.8(3) . .
C61 C58 C60 109.2(3) . .
C59 C58 C60 106.8(3) . .
C52 C58 C60 110.2(3) . .
C58 C59 H31 109.5 . .
C58 C59 H32 109.5 . .
H31 C59 H32 109.5 . .
C58 C59 H33 109.5 . .
H31 C59 H33 109.5 . .
H32 C59 H33 109.5 . .
C58 C60 H34 109.5 . .
C58 C60 H35 109.5 . .
H34 C60 H35 109.5 . .
C58 C60 H36 109.5 . .
H34 C60 H36 109.5 . .
H35 C60 H36 109.5 . .
C58 C61 H37 109.5 . .
C58 C61 H38 109.5 . .
H37 C61 H38 109.5 . .
C58 C61 H39 109.5 . .
H37 C61 H39 109.5 . .
H38 C61 H39 109.5 . .
C67 C62 C63 118.8(3) . .
C67 C62 C30 119.1(3) . .
C63 C62 C30 122.1(3) . .
C64 C63 C62 120.2(3) . .
C64 C63 H18 119.9 . .
C62 C63 H18 119.9 . .
C63 C64 C65 118.8(3) . .
C63 C64 C68 120.7(3) . .
C65 C64 C68 120.5(3) . .
C66 C65 C64 122.6(3) . .
C66 C65 H19 118.7 . .
C64 C65 H19 118.7 . .
C67 C66 C65 117.4(3) . .
C67 C66 C72 119.8(3) . .
C65 C66 C72 122.8(3) . .
C66 C67 C62 122.2(3) . .
C66 C67 H20 118.9 . .
C62 C67 H20 118.9 . .
C69 C68 C71A 140.2(7) . .
C69 C68 C71 113.1(7) . .
C71A C68 C71 54.5(7) . .
C69 C68 C70A 41.5(5) . .
C71A C68 C70A 115.7(8) . .
C71 C68 C70A 134.6(6) . .
C69 C68 C64 110.1(4) . .
C71A C68 C64 109.4(6) . .
C71 C68 C64 112.6(5) . .
C70A C68 C64 112.1(4) . .
C69 C68 C70 108.5(7) . .
C71A C68 C70 54.8(7) . .
C71 C68 C70 106.8(7) . .
C70A C68 C70 68.1(7) . .
C64 C68 C70 105.4(4) . .
C69 C68 C69A 65.3(7) . .
C71A C68 C69A 108.1(6) . .
C71 C68 C69A 54.7(7) . .
C70A C68 C69A 104.5(7) . .
C64 C68 C69A 106.5(4) . .
C70 C68 C69A 147.6(5) . .
C68 C69 H40 109.5 . .
C68 C69 H41 109.5 . .
H40 C69 H41 109.5 . .
C68 C69 H42 109.5 . .
H40 C69 H42 109.5 . .
H41 C69 H42 109.5 . .
C68 C70 H43 109.5 . .
C68 C70 H44 109.5 . .
H43 C70 H44 109.5 . .
C68 C70 H45 109.5 . .
H43 C70 H45 109.5 . .
H44 C70 H45 109.5 . .
C68 C71 H46 109.5 . .
C68 C71 H47 109.5 . .
H46 C71 H47 109.5 . .
C68 C71 H48 109.5 . .
H46 C71 H48 109.5 . .
H47 C71 H48 109.5 . .
C68 C69A H49 109.5 . .
C68 C69A H50 109.5 . .
H49 C69A H50 109.5 . .
C68 C69A H51 109.5 . .
H49 C69A H51 109.5 . .
H50 C69A H51 109.5 . .
C68 C70A H52 109.5 . .
C68 C70A H53 109.5 . .
H52 C70A H53 109.5 . .
C68 C70A H54 109.5 . .
H52 C70A H54 109.5 . .
H53 C70A H54 109.5 . .
C68 C71A H55 109.5 . .
C68 C71A H56 109.5 . .
H55 C71A H56 109.5 . .
C68 C71A H57 109.5 . .
H55 C71A H57 109.5 . .
H56 C71A H57 109.5 . .
C74 C72 C74A 63.0(9) . .
C74 C72 C73A 132.8(8) . .
C74A C72 C73A 113.0(9) . .
C74 C72 C73 110.0(7) . .
C74A C72 C73 48.0(8) . .
C73A C72 C73 74.3(9) . .
C74 C72 C66 109.7(4) . .
C74A C72 C66 113.9(6) . .
C73A C72 C66 113.5(6) . .
C73 C72 C66 107.5(4) . .
C74 C72 C75 112.7(8) . .
C74A C72 C75 135.5(7) . .
C73A C72 C75 34.3(7) . .
C73 C72 C75 107.9(7) . .
C66 C72 C75 109.0(5) . .
C74 C72 C75A 42.2(7) . .
C74A C72 C75A 103.2(11) . .
C73A C72 C75A 106.4(10) . .
C73 C72 C75A 143.2(8) . .
C66 C72 C75A 105.6(6) . .
C75 C72 C75A 75.4(9) . .
C72 C73 H58 109.5 . .
C72 C73 H59 109.5 . .
H58 C73 H59 109.5 . .
C72 C73 H60 109.5 . .
H58 C73 H60 109.5 . .
H59 C73 H60 109.5 . .
C72 C74 H61 109.5 . .
C72 C74 H62 109.5 . .
H61 C74 H62 109.5 . .
C72 C74 H63 109.5 . .
H61 C74 H63 109.5 . .
H62 C74 H63 109.5 . .
C72 C75 H64 109.5 . .
C72 C75 H65 109.5 . .
H64 C75 H65 109.5 . .
C72 C75 H66 109.5 . .
H64 C75 H66 109.5 . .
H65 C75 H66 109.5 . .
C72 C73A H67 109.5 . .
C72 C73A H68 109.5 . .
H67 C73A H68 109.5 . .
C72 C73A H69 109.5 . .
H67 C73A H69 109.5 . .
H68 C73A H69 109.5 . .
C72 C74A H70 109.5 . .
C72 C74A H71 109.5 . .
H70 C74A H71 109.5 . .
C72 C74A H72 109.5 . .
H70 C74A H72 109.5 . .
H71 C74A H72 109.5 . .
C72 C75A H73 109.5 . .
C72 C75A H74 109.5 . .
H73 C75A H74 109.5 . .
C72 C75A H75 109.5 . .
H73 C75A H75 109.5 . .
H74 C75A H75 109.5 . .
C1 N1 C4 105.6(3) . .
C6 N2 C9 108.5(3) . .
C11 N3 C14 108.7(3) . .
C11 N3 H21 125.6 . .
C14 N3 H21 125.6 . .
C16 N4 C19 105.6(2) . .
C16 N4 Ni1 127.30(18) . .
C19 N4 Ni1 127.02(19) . .
C21 N5 C24 105.9(2) . .
C21 N5 Ni1 126.8(2) . .
C24 N5 Ni1 127.22(19) . .
C29 N6 C26 105.6(2) . .
C29 N6 Ni1 127.7(2) . .
C26 N6 Ni1 126.72(18) . .
C31 N7 C34 105.0(2) . .
C31 N7 Ni1 127.58(18) . .
C34 N7 Ni1 127.41(17) . .
N6 Ni1 N7 89.99(10) . .
N6 Ni1 N4 179.20(10) . .
N7 Ni1 N4 89.80(10) . .
N6 Ni1 N5 90.21(10) . .
N7 Ni1 N5 178.93(10) . .
N4 Ni1 N5 90.01(10) . .
C77 C76 C81 120.0 . .
C77 C76 C25 119.2(6) . .
C81 C76 C25 120.8(6) . .
C76 C77 C78 120.0 . .
C76 C77 H76 120.0 . .
C78 C77 H76 120.0 . .
C77 C78 C79 120.0 . .
C77 C78 C82 118.3(5) . .
C79 C78 C82 121.6(5) . .
C80 C79 C78 120.0 . .
C80 C79 H77 120.0 . .
C78 C79 H77 120.0 . .
C81 C80 C79 120.0 . .
C81 C80 C86 119.8(7) . .
C79 C80 C86 120.2(7) . .
C80 C81 C76 120.0 . .
C80 C81 H78 120.0 . .
C76 C81 H78 120.0 . .
C85 C82 C83 111.9(10) . .
C85 C82 C78 111.5(11) . .
C83 C82 C78 113.0(6) . .
C85 C82 C84 109.6(10) . .
C83 C82 C84 105.2(8) . .
C78 C82 C84 105.2(5) . .
C82 C83 H82 109.5 . .
C82 C83 H83 109.5 . .
H82 C83 H83 109.5 . .
C82 C83 H84 109.5 . .
H82 C83 H84 109.5 . .
H83 C83 H84 109.5 . .
C82 C84 H85 109.5 . .
C82 C84 H86 109.5 . .
H85 C84 H86 109.5 . .
C82 C84 H87 109.5 . .
H85 C84 H87 109.5 . .
H86 C84 H87 109.5 . .
C82 C85 H88 109.5 . .
C82 C85 H89 109.5 . .
H88 C85 H89 109.5 . .
C82 C85 H90 109.5 . .
H88 C85 H90 109.5 . .
H89 C85 H90 109.5 . .
C88 C86 C80 111.1(8) . .
C88 C86 C89 113.6(10) . .
C80 C86 C89 111.9(10) . .
C88 C86 C87 107.9(10) . .
C80 C86 C87 105.9(10) . .
C89 C86 C87 105.9(8) . .
C86 C87 H91 109.5 . .
C86 C87 H92 109.5 . .
H91 C87 H92 109.5 . .
C86 C87 H93 109.5 . .
H91 C87 H93 109.5 . .
H92 C87 H93 109.5 . .
C86 C88 H94 109.5 . .
C86 C88 H95 109.5 . .
H94 C88 H95 109.5 . .
C86 C88 H96 109.5 . .
H94 C88 H96 109.5 . .
H95 C88 H96 109.5 . .
C86 C89 H97 109.5 . .
C86 C89 H98 109.5 . .
H97 C89 H98 109.5 . .
C86 C89 H99 109.5 . .
H97 C89 H99 109.5 . .
H98 C89 H99 109.5 . .
C77A C76A C81A 120.0 . .
C77A C76A C25 122.0(5) . .
C81A C76A C25 118.0(5) . .
C76A C77A C78A 120.0 . .
C76A C77A H79 120.0 . .
C78A C77A H79 120.0 . .
C79A C78A C77A 120.0 . .
C79A C78A C82A 116.7(6) . .
C77A C78A C82A 123.2(6) . .
C78A C79A C80A 120.0 . .
C78A C79A H80 120.0 . .
C80A C79A H80 120.0 . .
C81A C80A C79A 120.0 . .
C81A C80A C86A 119.8(6) . .
C79A C80A C86A 120.1(6) . .
C80A C81A C76A 120.0 . .
C80A C81A H81 120.0 . .
C76A C81A H81 120.0 . .
C84A C82A C85A 106.7(13) . .
C84A C82A C78A 116.4(11) . .
C85A C82A C78A 110.8(12) . .
C84A C82A C83A 104.4(15) . .
C85A C82A C83A 106.5(10) . .
C78A C82A C83A 111.3(12) . .
C82A C83A H100 109.5 . .
C82A C83A H101 109.5 . .
H100 C83A H101 109.5 . .
C82A C83A H102 109.5 . .
H100 C83A H102 109.5 . .
H101 C83A H102 109.5 . .
C82A C84A H103 109.5 . .
C82A C84A H104 109.5 . .
H103 C84A H104 109.5 . .
C82A C84A H105 109.5 . .
H103 C84A H105 109.5 . .
H104 C84A H105 109.5 . .
C82A C85A H106 109.5 . .
C82A C85A H107 109.5 . .
H106 C85A H107 109.5 . .
C82A C85A H108 109.5 . .
H106 C85A H108 109.5 . .
H107 C85A H108 109.5 . .
C89A C86A C87A 106.3(9) . .
C89A C86A C88A 106.3(10) . .
C87A C86A C88A 111.3(6) . .
C89A C86A C80A 111.2(9) . .
C87A C86A C80A 109.8(6) . .
C88A C86A C80A 111.8(6) . .
C86A C87A H109 109.5 . .
C86A C87A H110 109.5 . .
H109 C87A H110 109.5 . .
C86A C87A H111 109.5 . .
H109 C87A H111 109.5 . .
H110 C87A H111 109.5 . .
C86A C88A H112 109.5 . .
C86A C88A H113 109.5 . .
H112 C88A H113 109.5 . .
C86A C88A H114 109.5 . .
H112 C88A H114 109.5 . .
H113 C88A H114 109.5 . .
C86A C89A H115 109.5 . .
C86A C89A H116 109.5 . .
H115 C89A H116 109.5 . .
C86A C89A H117 109.5 . .
H115 C89A H117 109.5 . .
H116 C89A H117 109.5 . .

loop_
_geom_bond_atom_site_label_1
_geom_bond_atom_site_label_2
_geom_bond_distance
_geom_bond_site_symmetry_2
C42 C43 1.3900 .
C42 C47 1.3900 .
C42 C15 1.531(4) .
C43 F10 1.326(5) .
C43 C44 1.3900 .
C44 F9 1.327(5) .
C44 C45 1.3900 .
C45 F8 1.350(4) .
C45 C46 1.3900 .
C46 F7 1.338(6) .
C46 C47 1.3900 .
C47 F6 1.307(5) .
C36 C37 1.3900 .
C36 C41 1.3900 .
C36 C5 1.522(5) .
C37 F1 1.292(6) .
C37 C38 1.3900 .
C38 F2 1.320(6) .
C38 C39 1.3900 .
C39 F3 1.348(5) .
C39 C40 1.3900 .
C40 F4 1.346(8) .
C40 C41 1.3900 .
C41 F5 1.301(7) .
C36A C37A 1.3900 .
C36A C41A 1.3900 .
C36A C5 1.816(12) .
C37A F5A 1.313(17) .
C37A C38A 1.3900 .
C38A F4A 1.313(16) .
C38A C39A 1.3900 .
C39A F3A 1.345(19) .
C39A C40A 1.3900 .
C40A F2A 1.331(16) .
C40A C41A 1.3900 .
C41A F1A 1.326(17) .
C1 N1 1.352(5) .
C1 C15 1.392(5) 2_557
C1 C2 1.464(5) .
C2 C3 1.365(4) .
C2 H1 0.9500 .
C3 C4 1.431(5) .
C3 H2 0.9500 .
C4 N1 1.357(5) .
C4 C5 1.438(5) .
C5 C6 1.377(6) .
C6 N2 1.327(5) .
C6 C7 1.491(5) .
C7 C8 1.369(5) .
C7 H3 0.9500 .
C8 C9 1.457(5) .
C8 H4 0.9500 .
C9 N2 1.360(4) .
C9 C10 1.407(5) .
C10 C11 1.386(5) .
C10 C20 1.507(4) .
C11 N3 1.381(4) .
C11 C12 1.433(5) .
C12 C13 1.350(5) .
C12 H5 0.9500 .
C13 C14 1.452(5) .
C13 H6 0.9500 .
C14 N3 1.394(5) .
C14 C15 1.400(5) .
C15 C1 1.392(5) 2_557
C16 N4 1.362(4) .
C16 C35 1.408(4) .
C16 C17 1.433(4) .
C17 C18 1.342(4) .
C17 H7 0.9500 .
C18 C19 1.426(4) .
C18 H8 0.9500 .
C19 N4 1.384(4) .
C19 C20 1.386(4) .
C20 C21 1.378(4) .
C21 N5 1.371(4) .
C21 C22 1.446(4) .
C22 C23 1.352(5) .
C22 H9 0.9500 .
C23 C24 1.449(4) .
C23 H10 0.9500 .
C24 N5 1.379(4) .
C24 C25 1.392(4) .
C25 C26 1.380(4) .
C25 C76A 1.448(6) .
C25 C76 1.559(7) .
C26 N6 1.400(4) .
C26 C27 1.448(4) .
C27 C28 1.351(5) .
C27 H11 0.9500 .
C28 C29 1.428(4) .
C28 H12 0.9500 .
C29 C30 1.377(4) .
C29 N6 1.385(4) .
C30 C31 1.411(4) .
C30 C62 1.485(4) .
C31 N7 1.381(3) .
C31 C32 1.428(4) .
C32 C33 1.353(4) .
C32 H13 0.9500 .
C33 C34 1.445(4) .
C33 H14 0.9500 .
C34 C35 1.371(4) .
C34 N7 1.385(3) .
C35 C48 1.514(3) .
C48 C53 1.365(4) .
C48 C49 1.410(4) .
C49 C50 1.378(4) .
C49 H15 0.9500 .
C50 C51 1.394(5) .
C50 C54 1.536(4) .
C51 C52 1.391(5) .
C51 H16 0.9500 .
C52 C53 1.415(4) .
C52 C58 1.532(5) .
C53 H17 0.9500 .
C54 C56 1.528(5) .
C54 C55 1.544(4) .
C54 C57 1.551(4) .
C55 H22 0.9800 .
C55 H23 0.9800 .
C55 H24 0.9800 .
C56 H25 0.9800 .
C56 H26 0.9800 .
C56 H27 0.9800 .
C57 H28 0.9800 .
C57 H29 0.9800 .
C57 H30 0.9800 .
C58 C61 1.518(6) .
C58 C59 1.520(5) .
C58 C60 1.552(5) .
C59 H31 0.9800 .
C59 H32 0.9800 .
C59 H33 0.9800 .
C60 H34 0.9800 .
C60 H35 0.9800 .
C60 H36 0.9800 .
C61 H37 0.9800 .
C61 H38 0.9800 .
C61 H39 0.9800 .
C62 C67 1.404(4) .
C62 C63 1.408(4) .
C63 C64 1.390(4) .
C63 H18 0.9500 .
C64 C65 1.403(5) .
C64 C68 1.545(5) .
C65 C66 1.391(5) .
C65 H19 0.9500 .
C66 C67 1.385(5) .
C66 C72 1.551(5) .
C67 H20 0.9500 .
C68 C69 1.469(10) .
C68 C71A 1.467(10) .
C68 C71 1.520(10) .
C68 C70A 1.537(11) .
C68 C70 1.580(12) .
C68 C69A 1.587(9) .
C69 H40 0.9800 .
C69 H41 0.9800 .
C69 H42 0.9800 .
C70 H43 0.9800 .
C70 H44 0.9800 .
C70 H45 0.9800 .
C71 H46 0.9800 .
C71 H47 0.9800 .
C71 H48 0.9800 .
C69A H49 0.9800 .
C69A H50 0.9800 .
C69A H51 0.9800 .
C70A H52 0.9800 .
C70A H53 0.9800 .
C70A H54 0.9800 .
C71A H55 0.9800 .
C71A H56 0.9800 .
C71A H57 0.9800 .
C72 C74 1.444(10) .
C72 C74A 1.456(15) .
C72 C73A 1.473(13) .
C72 C73 1.510(9) .
C72 C75 1.585(12) .
C72 C75A 1.601(15) .
C73 H58 0.9800 .
C73 H59 0.9800 .
C73 H60 0.9800 .
C74 H61 0.9800 .
C74 H62 0.9800 .
C74 H63 0.9800 .
C75 H64 0.9800 .
C75 H65 0.9800 .
C75 H66 0.9800 .
C73A H67 0.9800 .
C73A H68 0.9800 .
C73A H69 0.9800 .
C74A H70 0.9800 .
C74A H71 0.9800 .
C74A H72 0.9800 .
C75A H73 0.9800 .
C75A H74 0.9800 .
C75A H75 0.9800 .
N3 H21 0.8800 .
N4 Ni1 1.928(2) .
N5 Ni1 1.937(2) .
N6 Ni1 1.918(2) .
N7 Ni1 1.928(2) .
C76 C77 1.3900 .
C76 C81 1.3900 .
C77 C78 1.3900 .
C77 H76 0.9500 .
C78 C79 1.3900 .
C78 C82 1.541(8) .
C79 C80 1.3900 .
C79 H77 0.9500 .
C80 C81 1.3900 .
C80 C86 1.558(11) .
C81 H78 0.9500 .
C82 C85 1.482(16) .
C82 C83 1.507(18) .
C82 C84 1.575(12) .
C83 H82 0.9800 .
C83 H83 0.9800 .
C83 H84 0.9800 .
C84 H85 0.9800 .
C84 H86 0.9800 .
C84 H87 0.9800 .
C85 H88 0.9800 .
C85 H89 0.9800 .
C85 H90 0.9800 .
C86 C88 1.511(13) .
C86 C89 1.605(17) .
C86 C87 1.661(19) .
C87 H91 0.9800 .
C87 H92 0.9800 .
C87 H93 0.9800 .
C88 H94 0.9800 .
C88 H95 0.9800 .
C88 H96 0.9800 .
C89 H97 0.9800 .
C89 H98 0.9800 .
C89 H99 0.9800 .
C76A C77A 1.3900 .
C76A C81A 1.3900 .
C77A C78A 1.3900 .
C77A H79 0.9500 .
C78A C79A 1.3900 .
C78A C82A 1.540(9) .
C79A C80A 1.3900 .
C79A H80 0.9500 .
C80A C81A 1.3900 .
C80A C86A 1.579(8) .
C81A H81 0.9500 .
C82A C84A 1.45(3) .
C82A C85A 1.50(2) .
C82A C83A 1.62(2) .
C83A H100 0.9800 .
C83A H101 0.9800 .
C83A H102 0.9800 .
C84A H103 0.9800 .
C84A H104 0.9800 .
C84A H105 0.9800 .
C85A H106 0.9800 .
C85A H107 0.9800 .
C85A H108 0.9800 .
C86A C89A 1.405(19) .
C86A C87A 1.528(9) .
C86A C88A 1.562(9) .
C87A H109 0.9800 .
C87A H110 0.9800 .
C87A H111 0.9800 .
C88A H112 0.9800 .
C88A H113 0.9800 .
C88A H114 0.9800 .
C89A H115 0.9800 .
C89A H116 0.9800 .
C89A H117 0.9800 .

loop_
_geom_hbond_atom_site_label_D
_geom_hbond_atom_site_label_H
_geom_hbond_atom_site_label_A
_geom_hbond_distance_DH
_geom_hbond_distance_HA
_geom_hbond_distance_DA
_geom_hbond_angle_DHA
N3 H21 N2 0.88 2.31 2.862(4) 120.7

loop_
_geom_torsion_atom_site_label_1
_geom_torsion_atom_site_label_2
_geom_torsion_atom_site_label_3
_geom_torsion_atom_site_label_4
_geom_torsion
_geom_torsion_site_symmetry_1
_geom_torsion_site_symmetry_4
C47 C42 C43 F10 -176.3(3) . .
C15 C42 C43 F10 0.9(3) . .
C47 C42 C43 C44 0.0 . .
C15 C42 C43 C44 177.2(3) . .
F10 C43 C44 F9 -4.0(3) . .
C42 C43 C44 F9 179.6(3) . .
F10 C43 C44 C45 176.4(3) . .
C42 C43 C44 C45 0.0 . .
F9 C44 C45 F8 1.3(3) . .
C43 C44 C45 F8 -179.1(3) . .
F9 C44 C45 C46 -179.6(3) . .
C43 C44 C45 C46 0.0 . .
F8 C45 C46 F7 0.1(4) . .
C44 C45 C46 F7 -179.0(4) . .
F8 C45 C46 C47 179.1(3) . .
C44 C45 C46 C47 0.0 . .
F7 C46 C47 F6 -2.3(3) . .
C45 C46 C47 F6 178.7(3) . .
F7 C46 C47 C42 179.0(4) . .
C45 C46 C47 C42 0.0 . .
C43 C42 C47 F6 -178.6(3) . .
C15 C42 C47 F6 4.2(4) . .
C43 C42 C47 C46 0.0 . .
C15 C42 C47 C46 -177.2(3) . .
C41 C36 C37 F1 178.8(5) . .
C5 C36 C37 F1 -4.5(4) . .
C41 C36 C37 C38 0.0 . .
C5 C36 C37 C38 176.7(3) . .
F1 C37 C38 F2 -0.4(4) . .
C36 C37 C38 F2 178.5(4) . .
F1 C37 C38 C39 -178.8(4) . .
C36 C37 C38 C39 0.0 . .
F2 C38 C39 F3 2.6(5) . .
C37 C38 C39 F3 -179.0(5) . .
F2 C38 C39 C40 -178.4(4) . .
C37 C38 C39 C40 0.0 . .
F3 C39 C40 F4 0.5(7) . .
C38 C39 C40 F4 -178.5(8) . .
F3 C39 C40 C41 178.9(5) . .
C38 C39 C40 C41 0.0 . .
F4 C40 C41 F5 0.8(7) . .
C39 C40 C41 F5 -177.7(5) . .
F4 C40 C41 C36 178.5(7) . .
C39 C40 C41 C36 0.0 . .
C37 C36 C41 F5 177.6(6) . .
C5 C36 C41 F5 0.8(6) . .
C37 C36 C41 C40 0.0 . .
C5 C36 C41 C40 -176.8(3) . .
C41A C36A C37A F5A 179.6(8) . .
C5 C36A C37A F5A 1.5(10) . .
C41A C36A C37A C38A 0.0 . .
C5 C36A C37A C38A -178.1(10) . .
F5A C37A C38A F4A 0.1(10) . .
C36A C37A C38A F4A 179.7(8) . .
F5A C37A C38A C39A -179.6(8) . .
C36A C37A C38A C39A 0.0 . .
F4A C38A C39A F3A 1.3(10) . .
C37A C38A C39A F3A -178.9(8) . .
F4A C38A C39A C40A -179.7(7) . .
C37A C38A C39A C40A 0.0 . .
F3A C39A C40A F2A -2.1(10) . .
C38A C39A C40A F2A 179.0(8) . .
F3A C39A C40A C41A 178.9(8) . .
C38A C39A C40A C41A 0.0 . .
F2A C40A C41A F1A 0.2(10) . .
C39A C40A C41A F1A 179.2(8) . .
F2A C40A C41A C36A -179.0(8) . .
C39A C40A C41A C36A 0.0 . .
C37A C36A C41A F1A -179.2(8) . .
C5 C36A C41A F1A -0.6(8) . .
C37A C36A C41A C40A 0.0 . .
C5 C36A C41A C40A 178.6(7) . .
N1 C1 C2 C3 0.3(5) . .
C15 C1 C2 C3 -175.0(5) 2_557 .
C1 C2 C3 C4 -1.2(4) . .
C2 C3 C4 N1 1.8(5) . .
C2 C3 C4 C5 178.7(5) . .
N1 C4 C5 C6 -175.0(5) . .
C3 C4 C5 C6 8.3(9) . .
N1 C4 C5 C36 -1.2(7) . .
C3 C4 C5 C36 -177.8(4) . .
N1 C4 C5 C36A 35.8(7) . .
C3 C4 C5 C36A -140.9(6) . .
C37 C36 C5 C6 90.9(5) . .
C41 C36 C5 C6 -92.3(5) . .
C37 C36 C5 C4 -83.5(5) . .
C41 C36 C5 C4 93.3(5) . .
C37 C36 C5 C36A -173.2(8) . .
C41 C36 C5 C36A 3.6(7) . .
C37A C36A C5 C6 -84.3(8) . .
C41A C36A C5 C6 97.4(5) . .
C37A C36A C5 C4 68.5(8) . .
C41A C36A C5 C4 -109.8(5) . .
C37A C36A C5 C36 172.8(12) . .
C41A C36A C5 C36 -5.5(5) . .
C4 C5 C6 N2 9.9(9) . .
C36 C5 C6 N2 -163.7(4) . .
C36A C5 C6 N2 157.2(5) . .
C4 C5 C6 C7 -168.4(5) . .
C36 C5 C6 C7 18.1(7) . .
C36A C5 C6 C7 -21.1(7) . .
N2 C6 C7 C8 -0.5(5) . .
C5 C6 C7 C8 178.1(4) . .
C6 C7 C8 C9 2.0(4) . .
C7 C8 C9 N2 -2.9(4) . .
C7 C8 C9 C10 174.0(3) . .
N2 C9 C10 C11 3.8(5) . .
C8 C9 C10 C11 -172.6(3) . .
N2 C9 C10 C20 -178.0(3) . .
C8 C9 C10 C20 5.6(4) . .
C9 C10 C11 N3 -6.5(5) . .
C20 C10 C11 N3 175.2(3) . .
C9 C10 C11 C12 174.0(3) . .
C20 C10 C11 C12 -4.3(4) . .
N3 C11 C12 C13 -0.2(4) . .
C10 C11 C12 C13 179.4(3) . .
C11 C12 C13 C14 -0.3(4) . .
C12 C13 C14 N3 0.6(4) . .
C12 C13 C14 C15 -177.2(4) . .
N3 C14 C15 C1 10.3(7) . 2_557
C13 C14 C15 C1 -172.4(4) . 2_557
N3 C14 C15 C42 -171.5(3) . .
C13 C14 C15 C42 5.8(6) . .
C43 C42 C15 C1 -119.4(4) . 2_557
C47 C42 C15 C1 57.8(4) . 2_557
C43 C42 C15 C14 62.1(4) . .
C47 C42 C15 C14 -120.7(3) . .
N4 C16 C17 C18 2.8(4) . .
C35 C16 C17 C18 -168.9(3) . .
C16 C17 C18 C19 -3.0(4) . .
C17 C18 C19 N4 2.3(4) . .
C17 C18 C19 C20 -171.7(3) . .
N4 C19 C20 C21 -10.5(5) . .
C18 C19 C20 C21 162.6(3) . .
N4 C19 C20 C10 173.7(3) . .
C18 C19 C20 C10 -13.2(5) . .
C11 C10 C20 C21 -76.6(4) . .
C9 C10 C20 C21 105.0(3) . .
C11 C10 C20 C19 99.3(3) . .
C9 C10 C20 C19 -79.1(4) . .
C19 C20 C21 N5 6.5(5) . .
C10 C20 C21 N5 -177.8(3) . .
C19 C20 C21 C22 -165.2(3) . .
C10 C20 C21 C22 10.4(5) . .
N5 C21 C22 C23 -3.8(3) . .
C20 C21 C22 C23 169.0(3) . .
C21 C22 C23 C24 4.2(3) . .
C22 C23 C24 N5 -3.3(3) . .
C22 C23 C24 C25 171.2(3) . .
N5 C24 C25 C26 10.8(4) . .
C23 C24 C25 C26 -162.8(3) . .
N5 C24 C25 C76A -175.0(4) . .
C23 C24 C25 C76A 11.4(5) . .
N5 C24 C25 C76 -175.8(5) . .
C23 C24 C25 C76 10.6(6) . .
C24 C25 C26 N6 -6.6(4) . .
C76A C25 C26 N6 179.7(4) . .
C76 C25 C26 N6 179.8(5) . .
C24 C25 C26 C27 163.6(3) . .
C76A C25 C26 C27 -10.2(6) . .
C76 C25 C26 C27 -10.0(6) . .
C25 C26 C27 C28 -168.1(3) . .
N6 C26 C27 C28 3.5(4) . .
C26 C27 C28 C29 -3.6(4) . .
C27 C28 C29 C30 -172.0(3) . .
C27 C28 C29 N6 2.6(4) . .
N6 C29 C30 C31 -11.8(5) . .
C28 C29 C30 C31 162.0(3) . .
N6 C29 C30 C62 168.4(3) . .
C28 C29 C30 C62 -17.7(5) . .
C29 C30 C31 N7 9.4(5) . .
C62 C30 C31 N7 -170.8(3) . .
C29 C30 C31 C32 -162.1(3) . .
C62 C30 C31 C32 17.6(4) . .
N7 C31 C32 C33 -2.5(4) . .
C30 C31 C32 C33 170.0(3) . .
C31 C32 C33 C34 3.3(4) . .
C32 C33 C34 C35 172.5(3) . .
C32 C33 C34 N7 -3.1(4) . .
N7 C34 C35 C16 10.3(5) . .
C33 C34 C35 C16 -164.6(3) . .
N7 C34 C35 C48 -176.8(3) . .
C33 C34 C35 C48 8.2(5) . .
N4 C16 C35 C34 -6.8(5) . .
C17 C16 C35 C34 163.8(3) . .
N4 C16 C35 C48 -179.9(3) . .
C17 C16 C35 C48 -9.4(4) . .
C34 C35 C48 C53 -65.4(4) . .
C16 C35 C48 C53 107.8(3) . .
C34 C35 C48 C49 116.7(3) . .
C16 C35 C48 C49 -70.1(3) . .
C53 C48 C49 C50 -0.8(4) . .
C35 C48 C49 C50 177.1(2) . .
C48 C49 C50 C51 1.5(4) . .
C48 C49 C50 C54 -178.9(2) . .
C49 C50 C51 C52 -0.3(4) . .
C54 C50 C51 C52 -179.9(3) . .
C50 C51 C52 C53 -1.6(5) . .
C50 C51 C52 C58 179.5(3) . .
C49 C48 C53 C52 -1.1(4) . .
C35 C48 C53 C52 -179.0(3) . .
C51 C52 C53 C48 2.3(4) . .
C58 C52 C53 C48 -178.7(3) . .
C49 C50 C54 C56 -13.2(4) . .
C51 C50 C54 C56 166.3(3) . .
C49 C50 C54 C55 106.6(3) . .
C51 C50 C54 C55 -73.8(3) . .
C49 C50 C54 C57 -133.9(3) . .
C51 C50 C54 C57 45.7(4) . .
C51 C52 C58 C61 116.8(4) . .
C53 C52 C58 C61 -62.1(4) . .
C51 C52 C58 C59 -4.6(5) . .
C53 C52 C58 C59 176.5(3) . .
C51 C52 C58 C60 -122.6(4) . .
C53 C52 C58 C60 58.5(4) . .
C29 C30 C62 C67 -76.1(4) . .
C31 C30 C62 C67 104.2(3) . .
C29 C30 C62 C63 105.3(3) . .
C31 C30 C62 C63 -74.5(4) . .
C67 C62 C63 C64 -0.1(4) . .
C30 C62 C63 C64 178.6(3) . .
C62 C63 C64 C65 0.1(5) . .
C62 C63 C64 C68 -179.4(3) . .
C63 C64 C65 C66 -0.6(5) . .
C68 C64 C65 C66 178.8(3) . .
C64 C65 C66 C67 1.1(5) . .
C64 C65 C66 C72 -177.8(3) . .
C65 C66 C67 C62 -1.1(5) . .
C72 C66 C67 C62 177.8(3) . .
C63 C62 C67 C66 0.6(4) . .
C30 C62 C67 C66 -178.1(3) . .
C63 C64 C68 C69 -49.0(6) . .
C65 C64 C68 C69 131.5(6) . .
C63 C64 C68 C71A 125.3(6) . .
C65 C64 C68 C71A -54.2(7) . .
C63 C64 C68 C71 -176.2(7) . .
C65 C64 C68 C71 4.4(8) . .
C63 C64 C68 C70A -4.5(7) . .
C65 C64 C68 C70A 176.1(6) . .
C63 C64 C68 C70 67.8(6) . .
C65 C64 C68 C70 -111.6(6) . .
C63 C64 C68 C69A -118.2(6) . .
C65 C64 C68 C69A 62.4(7) . .
C67 C66 C72 C74 -64.2(8) . .
C65 C66 C72 C74 114.6(8) . .
C67 C66 C72 C74A 4.2(9) . .
C65 C66 C72 C74A -177.0(8) . .
C67 C66 C72 C73A 135.4(9) . .
C65 C66 C72 C73A -45.8(10) . .
C67 C66 C72 C73 55.3(6) . .
C65 C66 C72 C73 -125.8(5) . .
C67 C66 C72 C75 172.0(7) . .
C65 C66 C72 C75 -9.2(7) . .
C67 C66 C72 C75A -108.4(9) . .
C65 C66 C72 C75A 70.4(9) . .
C15 C1 N1 C4 176.8(4) 2_557 .
C2 C1 N1 C4 0.8(5) . .
C3 C4 N1 C1 -1.6(5) . .
C5 C4 N1 C1 -178.9(4) . .
C5 C6 N2 C9 -179.8(5) . .
C7 C6 N2 C9 -1.3(4) . .
C10 C9 N2 C6 -174.2(3) . .
C8 C9 N2 C6 2.7(4) . .
C10 C11 N3 C14 -179.1(3) . .
C12 C11 N3 C14 0.6(3) . .
C15 C14 N3 C11 177.0(4) . .
C13 C14 N3 C11 -0.7(4) . .
C35 C16 N4 C19 170.2(3) . .
C17 C16 N4 C19 -1.4(3) . .
C35 C16 N4 Ni1 -11.8(4) . .
C17 C16 N4 Ni1 176.6(2) . .
C20 C19 N4 C16 173.5(3) . .
C18 C19 N4 C16 -0.5(3) . .
C20 C19 N4 Ni1 -4.5(5) . .
C18 C19 N4 Ni1 -178.5(2) . .
C20 C21 N5 C24 -171.0(3) . .
C22 C21 N5 C24 1.7(3) . .
C20 C21 N5 Ni1 12.2(4) . .
C22 C21 N5 Ni1 -175.10(19) . .
C25 C24 N5 C21 -173.5(3) . .
C23 C24 N5 C21 0.9(3) . .
C25 C24 N5 Ni1 3.3(4) . .
C23 C24 N5 Ni1 177.69(19) . .
C30 C29 N6 C26 174.2(3) . .
C28 C29 N6 C26 -0.4(3) . .
C30 C29 N6 Ni1 -4.5(4) . .
C28 C29 N6 Ni1 -179.1(2) . .
C25 C26 N6 C29 169.6(3) . .
C27 C26 N6 C29 -1.8(3) . .
C25 C26 N6 Ni1 -11.6(4) . .
C27 C26 N6 Ni1 176.9(2) . .
C30 C31 N7 C34 -172.0(3) . .
C32 C31 N7 C34 0.6(3) . .
C30 C31 N7 Ni1 9.2(4) . .
C32 C31 N7 Ni1 -178.3(2) . .
C35 C34 N7 C31 -174.1(3) . .
C33 C34 N7 C31 1.5(3) . .
C35 C34 N7 Ni1 4.8(4) . .
C33 C34 N7 Ni1 -179.6(2) . .
C29 N6 Ni1 N7 16.0(2) . .
C26 N6 Ni1 N7 -162.5(2) . .
C29 N6 Ni1 N4 91(7) . .
C26 N6 Ni1 N4 -87(7) . .
C29 N6 Ni1 N5 -162.9(3) . .
C26 N6 Ni1 N5 18.6(2) . .
C31 N7 Ni1 N6 -18.1(3) . .
C34 N7 Ni1 N6 163.2(2) . .
C31 N7 Ni1 N4 162.6(3) . .
C34 N7 Ni1 N4 -16.0(2) . .
C31 N7 Ni1 N5 83(5) . .
C34 N7 Ni1 N5 -96(4) . .
C16 N4 Ni1 N6 -56(7) . .
C19 N4 Ni1 N6 122(7) . .
C16 N4 Ni1 N7 19.3(3) . .
C19 N4 Ni1 N7 -163.2(3) . .
C16 N4 Ni1 N5 -161.8(3) . .
C19 N4 Ni1 N5 15.8(3) . .
C21 N5 Ni1 N6 161.3(2) . .
C24 N5 Ni1 N6 -14.8(2) . .
C21 N5 Ni1 N7 60(5) . .
C24 N5 Ni1 N7 -116(4) . .
C21 N5 Ni1 N4 -19.4(2) . .
C24 N5 Ni1 N4 164.4(2) . .
C26 C25 C76 C77 67.6(7) . .
C24 C25 C76 C77 -106.0(6) . .
C76A C25 C76 C77 -114(8) . .
C26 C25 C76 C81 -112.8(4) . .
C24 C25 C76 C81 73.6(5) . .
C76A C25 C76 C81 66(8) . .
C81 C76 C77 C78 0.0 . .
C25 C76 C77 C78 179.6(6) . .
C76 C77 C78 C79 0.0 . .
C76 C77 C78 C82 -176.4(7) . .
C77 C78 C79 C80 0.0 . .
C82 C78 C79 C80 176.3(7) . .
C78 C79 C80 C81 0.0 . .
C78 C79 C80 C86 -178.5(10) . .
C79 C80 C81 C76 0.0 . .
C86 C80 C81 C76 178.5(10) . .
C77 C76 C81 C80 0.0 . .
C25 C76 C81 C80 -179.6(6) . .
C77 C78 C82 C85 166.5(10) . .
C79 C78 C82 C85 -9.9(13) . .
C77 C78 C82 C83 39.4(10) . .
C79 C78 C82 C83 -137.0(9) . .
C77 C78 C82 C84 -74.8(6) . .
C79 C78 C82 C84 108.8(6) . .
C81 C80 C86 C88 130.9(9) . .
C79 C80 C86 C88 -50.6(14) . .
C81 C80 C86 C89 2.8(13) . .
C79 C80 C86 C89 -178.7(9) . .
C81 C80 C86 C87 -112.1(8) . .
C79 C80 C86 C87 66.4(9) . .
C26 C25 C76A C77A 87.4(7) . .
C24 C25 C76A C77A -86.7(6) . .
C76 C25 C76A C77A 86(8) . .
C26 C25 C76A C81A -93.9(5) . .
C24 C25 C76A C81A 92.1(4) . .
C76 C25 C76A C81A -96(8) . .
C81A C76A C77A C78A 0.0 . .
C25 C76A C77A C78A 178.7(6) . .
C76A C77A C78A C79A 0.0 . .
C76A C77A C78A C82A -176.6(11) . .
C77A C78A C79A C80A 0.0 . .
C82A C78A C79A C80A 176.9(10) . .
C78A C79A C80A C81A 0.0 . .
C78A C79A C80A C86A 176.6(7) . .
C79A C80A C81A C76A 0.0 . .
C86A C80A C81A C76A -176.6(7) . .
C77A C76A C81A C80A 0.0 . .
C25 C76A C81A C80A -178.8(6) . .
C79A C78A C82A C84A 171.6(15) . .
C77A C78A C82A C84A -12(2) . .
C79A C78A C82A C85A -66.2(11) . .
C77A C78A C82A C85A 110.5(9) . .
C79A C78A C82A C83A 52.1(14) . .
C77A C78A C82A C83A -131.1(9) . .
C81A C80A C86A C89A -43.4(11) . .
C79A C80A C86A C89A 140.0(11) . .
C81A C80A C86A C87A 74.0(6) . .
C79A C80A C86A C87A -102.6(7) . .
C81A C80A C86A C88A -162.0(5) . .
C79A C80A C86A C88A 21.4(9) . .

loop_
_platon_squeeze_void_nr
_platon_squeeze_void_average_x
_platon_squeeze_void_average_y
_platon_squeeze_void_average_z
_platon_squeeze_void_volume
_platon_squeeze_void_count_electrons
_platon_squeeze_void_content
1 -0.124 0.500 0.000 2586 512 ' '
